data_7019741
loop_
_publ_author_name
'Assran, Awatef S.'
'Izarova, Natalya V.'
'Banerjee, Abhishek'
'Rabie, Usama M.'
'Abou-El-Wafa, Moustafa H M'
'Kortz, Ulrich'

_publ_section_title
;
 The antimony(iii)-bridged heteropolyanion sandwich dimers
 [Sb(III)(3)(A-\a-XW(9)O(34))(2)](11-) (X = Si(IV), Ge(IV)) and C-shaped
 double-sandwich [Sb(III)(6)O(2)(PW(6)O(26))(A-\a-PW(9)O(34))(2)](15-).
;
_journal_issue 33
_journal_name_full 'Dalton transactions (Cambridge, England : 2003)'
_journal_page_first 9914
_journal_page_last 9921
_journal_paper_doi 10.1039/c2dt30355h
_journal_volume 41
_journal_year 2012
_chemical_formula_sum 'H62 K11 O99 Sb3 Si2 W18'
_chemical_formula_weight 5807.33
_chemical_name_systematic
; 
 ? 
;
_space_group_IT_number 2
_symmetry_cell_setting triclinic
_symmetry_space_group_name_Hall '-P 1'
_symmetry_space_group_name_H-M 'P -1'
_atom_sites_solution_primary direct
_atom_sites_solution_secondary difmap
_audit_creation_method SHELXL-97
_cell_angle_alpha 70.810(6)
_cell_angle_beta 80.491(5)
_cell_angle_gamma 84.455(6)
_cell_formula_units_Z 2
_cell_length_a 12.975(4)
_cell_length_b 15.422(4)
_cell_length_c 21.476(6)
_cell_measurement_reflns_used 4409
_cell_measurement_temperature 173(2)
_cell_measurement_theta_max 26.16
_cell_measurement_theta_min 2.81
_cell_volume 3999(2)
_computing_cell_refinement 'Bruker SAINT'
_computing_data_collection 'Bruker APEX2'
_computing_data_reduction 'Bruker SAINT'
_computing_molecular_graphics 'Bruker SHELXTL'
_computing_publication_material 'Bruker SHELXTL'
_computing_structure_refinement 'SHELXL-97 (Sheldrick, 2008)'
_computing_structure_solution 'SHELXS-97 (Sheldrick, 2008)'
_diffrn_ambient_temperature 173(2)
_diffrn_measured_fraction_theta_full 0.992
_diffrn_measured_fraction_theta_max 0.992
_diffrn_measurement_device_type 'Bruker APEX-II CCD'
_diffrn_measurement_method '\f and \w scans'
_diffrn_radiation_monochromator graphite
_diffrn_radiation_source 'fine-focus sealed tube'
_diffrn_radiation_type MoK\a
_diffrn_radiation_wavelength 0.71073
_diffrn_reflns_av_R_equivalents 0.0546
_diffrn_reflns_av_sigmaI/netI 0.0967
_diffrn_reflns_limit_h_max 14
_diffrn_reflns_limit_h_min -15
_diffrn_reflns_limit_k_max 14
_diffrn_reflns_limit_k_min -18
_diffrn_reflns_limit_l_max 25
_diffrn_reflns_limit_l_min -25
_diffrn_reflns_number 24087
_diffrn_reflns_theta_full 25.35
_diffrn_reflns_theta_max 25.35
_diffrn_reflns_theta_min 3.16
_exptl_absorpt_coefficient_mu 27.513
_exptl_absorpt_correction_T_max 0.2679
_exptl_absorpt_correction_T_min 0.0562
_exptl_absorpt_correction_type multi-scan
_exptl_absorpt_process_details SADABS
_exptl_crystal_colour colourless
_exptl_crystal_density_diffrn 4.823
_exptl_crystal_density_method 'not measured'
_exptl_crystal_description plate
_exptl_crystal_F_000 5152
_exptl_crystal_size_max 0.53
_exptl_crystal_size_mid 0.14
_exptl_crystal_size_min 0.07
_refine_diff_density_max 6.472
_refine_diff_density_min -3.990
_refine_diff_density_rms 0.550
_refine_ls_extinction_method none
_refine_ls_goodness_of_fit_ref 1.024
_refine_ls_matrix_type full
_refine_ls_number_parameters 662
_refine_ls_number_reflns 14547
_refine_ls_number_restraints 0
_refine_ls_restrained_S_all 1.024
_refine_ls_R_factor_all 0.1184
_refine_ls_R_factor_gt 0.0778
_refine_ls_shift/su_max 0.000
_refine_ls_shift/su_mean 0.000
_refine_ls_structure_factor_coef Fsqd
_refine_ls_weighting_details 'calc w=1/[\s^2^(Fo^2^)+(0.0650P)^2^+580.0000P] where P=(Fo^2^+2Fc^2^)/3'
_refine_ls_weighting_scheme calc
_refine_ls_wR_factor_gt 0.1870
_refine_ls_wR_factor_ref 0.2136
_reflns_number_gt 9651
_reflns_number_total 14547
_reflns_threshold_expression >2sigma(I)
_cod_data_source_file c2dt30355h.txt
_cod_data_source_block Sb3(SiW9)2
_cod_depositor_comments
;
The following automatic conversions were performed:

'_symmetry_cell_setting' value 'Triclinic' changed to 'triclinic'
according to /home/saulius/struct/CIF-dictionaries/cif_core.dic
dictionary named 'cif_core.dic' version 2.4.1 from 2010-06-29.

Automatic conversion script
Id: cif_fix_values 1891 2012-01-12 08:04:46Z andrius 
;
_cod_original_cell_volume 3998.8(19)
_cod_original_sg_symbol_H-M P-1
_cod_database_code 7019741

loop_
_symmetry_equiv_pos_as_xyz
'x, y, z'
'-x, -y, -z'

loop_
_atom_site_label
_atom_site_type_symbol
_atom_site_fract_x
_atom_site_fract_y
_atom_site_fract_z
_atom_site_U_iso_or_equiv
_atom_site_adp_type
_atom_site_occupancy
_atom_site_symmetry_multiplicity
_atom_site_calc_flag
_atom_site_refinement_flags
Sb1 Sb 1.24927(19) -0.01846(17) 0.15584(14) 0.0415(6) Uani 1 1 d .
Sb2 Sb 1.1893(2) -0.02045(17) 0.34346(14) 0.0425(6) Uani 1 1 d .
Sb3 Sb 1.46479(18) 0.07710(16) 0.23679(13) 0.0379(6) Uani 1 1 d .
W1 W 1.21253(11) 0.43819(10) 0.08449(8) 0.0353(3) Uani 1 1 d .
W2 W 0.97719(11) 0.35287(10) 0.15733(8) 0.0359(3) Uani 1 1 d .
W3 W 1.13027(11) 0.41478(10) 0.24635(8) 0.0360(3) Uani 1 1 d .
W4 W 1.30063(11) 0.22081(9) 0.03717(8) 0.0339(3) Uani 1 1 d .
W5 W 1.06027(11) 0.15211(10) 0.09679(8) 0.0350(3) Uani 1 1 d .
W6 W 0.97030(11) 0.11285(10) 0.27692(8) 0.0375(3) Uani 1 1 d .
W7 W 1.10057(11) 0.18344(10) 0.37125(8) 0.0375(3) Uani 1 1 d .
W8 W 1.36871(11) 0.26254(10) 0.29667(8) 0.0362(3) Uani 1 1 d .
W9 W 1.45447(11) 0.30466(10) 0.13555(8) 0.0347(3) Uani 1 1 d .
W10 W 1.39257(11) -0.20529(10) 0.12861(8) 0.0352(3) Uani 1 1 d .
W11 W 1.18370(11) -0.25069(10) 0.24419(9) 0.0417(4) Uani 1 1 d .
W12 W 1.19279(12) -0.25686(11) 0.41824(9) 0.0451(4) Uani 1 1 d .
W13 W 1.39226(12) -0.15919(11) 0.44311(8) 0.0418(4) Uani 1 1 d .
W14 W 1.62973(11) -0.10292(10) 0.31640(8) 0.0372(3) Uani 1 1 d .
W15 W 1.61207(11) -0.09797(10) 0.16443(7) 0.0335(3) Uani 1 1 d .
W16 W 1.57553(11) -0.35533(10) 0.23794(8) 0.0352(3) Uani 1 1 d .
W17 W 1.56206(12) -0.34770(10) 0.39309(8) 0.0388(4) Uani 1 1 d .
W18 W 1.35953(11) -0.42505(10) 0.35030(9) 0.0413(4) Uani 1 1 d .
Si1 Si 1.2042(7) 0.2160(6) 0.2005(5) 0.030(2) Uani 1 1 d .
Si2 Si 1.4063(7) -0.1886(6) 0.2881(5) 0.035(2) Uani 1 1 d .
O0B1 O 1.3107(19) -0.0888(17) 0.0983(12) 0.039(6) Uiso 1 1 d .
O1T O 1.2421(18) 0.5368(17) 0.0229(12) 0.038(6) Uiso 1 1 d .
O2T O 0.855(2) 0.3955(18) 0.1333(13) 0.045(6) Uiso 1 1 d .
O3T O 1.1017(19) 0.4943(17) 0.2869(12) 0.039(6) Uiso 1 1 d .
O4T O 1.3455(19) 0.2653(17) -0.0442(12) 0.039(6) Uiso 1 1 d .
O5T O 0.9606(19) 0.1356(17) 0.0584(12) 0.041(6) Uiso 1 1 d .
O6T O 0.841(2) 0.0848(19) 0.2932(13) 0.046(6) Uiso 1 1 d .
O7T O 1.0673(19) 0.1981(17) 0.4476(12) 0.040(6) Uiso 1 1 d .
O8T O 1.419(2) 0.2996(18) 0.3523(12) 0.042(6) Uiso 1 1 d .
O9T O 1.564(2) 0.3636(18) 0.0860(13) 0.045(6) Uiso 1 1 d .
O10T O 1.4212(19) -0.2250(17) 0.0532(12) 0.041(6) Uiso 1 1 d .
O1B1 O 1.1457(18) -0.1297(17) 0.2048(12) 0.037(6) Uiso 1 1 d .
O11T O 1.075(2) -0.3048(18) 0.2420(13) 0.046(6) Uiso 1 1 d .
O011 O 1.2644(19) -0.2679(18) 0.1625(12) 0.041(6) Uiso 1 1 d .
O1S1 O 1.1457(18) 0.3225(16) 0.1790(11) 0.034(5) Uiso 1 1 d .
O12 O 1.0618(18) 0.4426(16) 0.0869(11) 0.036(5) Uiso 1 1 d .
O1S2 O 1.3380(19) -0.1824(18) 0.2314(12) 0.042(6) Uiso 1 1 d .
O12T O 1.091(2) -0.3153(19) 0.4723(13) 0.046(6) Uiso 1 1 d .
O13 O 1.1787(19) 0.4906(17) 0.1591(12) 0.038(6) Uiso 1 1 d .
O13T O 1.432(2) -0.164(2) 0.5175(15) 0.058(8) Uiso 1 1 d .
O14 O 1.2368(18) 0.3527(16) 0.0409(11) 0.034(5) Uiso 1 1 d .
O14T O 1.7338(19) -0.0888(17) 0.3528(12) 0.039(6) Uiso 1 1 d .
O15T O 1.707(2) -0.0884(18) 0.0990(12) 0.042(6) Uiso 1 1 d .
O015 O 1.5058(18) -0.1301(16) 0.1272(11) 0.034(5) Uiso 1 1 d .
O016 O 1.468(2) -0.3051(18) 0.1793(13) 0.045(6) Uiso 1 1 d .
O16T O 1.6599(18) -0.4192(17) 0.1940(12) 0.037(6) Uiso 1 1 d .
O17T O 1.6455(19) -0.4046(17) 0.4516(12) 0.040(6) Uiso 1 1 d .
O18T O 1.309(2) -0.5314(19) 0.3854(14) 0.050(7) Uiso 1 1 d .
O19 O 1.3481(17) 0.4001(16) 0.1147(11) 0.033(5) Uiso 1 1 d .
O2S1 O 1.2045(18) 0.1745(16) 0.1386(11) 0.036(5) Uiso 1 1 d .
O2S2 O 1.3362(18) -0.1744(16) 0.3524(11) 0.034(5) Uiso 1 1 d .
O2B2 O 1.136(2) -0.1339(18) 0.4060(13) 0.045(6) Uiso 1 1 d .
O23 O 0.9943(19) 0.4243(17) 0.2123(12) 0.039(6) Uiso 1 1 d .
O25 O 1.0135(18) 0.2724(16) 0.1018(11) 0.034(5) Uiso 1 1 d .
O26 O 0.9469(18) 0.2471(16) 0.2276(11) 0.033(5) Uiso 1 1 d .
O3S1 O 1.134(2) 0.1550(19) 0.2688(13) 0.046(6) Uiso 1 1 d .
O3S2 O 1.5022(15) -0.1203(14) 0.2607(10) 0.022(4) Uiso 1 1 d .
O3B2 O 1.314(2) -0.0562(19) 0.4220(13) 0.049(7) Uiso 1 1 d .
O37 O 1.0812(19) 0.3096(17) 0.3154(12) 0.041(6) Uiso 1 1 d .
O38 O 1.2671(18) 0.3690(16) 0.2655(11) 0.036(5) Uiso 1 1 d .
O4S1 O 1.3202(17) 0.2232(15) 0.2122(11) 0.030(5) Uiso 1 1 d .
O4B1 O 1.3394(16) 0.1017(15) 0.0583(10) 0.029(5) Uiso 1 1 d .
O4S2 O 1.4596(18) -0.2950(16) 0.3094(11) 0.035(5) Uiso 1 1 d .
O4B3 O 1.5923(18) 0.0242(16) 0.2799(11) 0.036(5) Uiso 1 1 d .
O45 O 1.1603(18) 0.2043(16) 0.0202(11) 0.036(5) Uiso 1 1 d .
O49 O 1.4088(19) 0.2571(18) 0.0763(12) 0.042(6) Uiso 1 1 d .
O5B1 O 1.1344(17) 0.0368(15) 0.1021(11) 0.031(5) Uiso 1 1 d .
O5B3 O 1.5673(17) 0.0195(15) 0.1530(11) 0.031(5) Uiso 1 1 d .
O56 O 1.0072(19) 0.1071(17) 0.1900(12) 0.038(6) Uiso 1 1 d .
O6B2 O 1.0336(19) -0.0012(17) 0.3185(12) 0.041(6) Uiso 1 1 d .
O67 O 0.9690(17) 0.1535(16) 0.3543(11) 0.033(5) Uiso 1 1 d .
O7B2 O 1.1353(19) 0.0564(17) 0.4012(12) 0.041(6) Uiso 1 1 d .
O78 O 1.2457(19) 0.2042(17) 0.3531(12) 0.040(6) Uiso 1 1 d .
O8B3 O 1.4433(18) 0.1508(17) 0.3046(12) 0.037(5) Uiso 1 1 d .
O89 O 1.4583(18) 0.3316(16) 0.2168(11) 0.034(5) Uiso 1 1 d .
O9B3 O 1.5257(19) 0.1893(17) 0.1743(12) 0.041(6) Uiso 1 1 d .
O112 O 1.1568(19) -0.2445(17) 0.3312(12) 0.040(6) Uiso 1 1 d .
O118 O 1.274(2) -0.363(2) 0.2885(14) 0.051(7) Uiso 1 1 d .
O213 O 1.277(2) -0.243(2) 0.4839(15) 0.060(8) Uiso 1 1 d .
O218 O 1.2820(19) -0.3627(17) 0.4076(12) 0.039(6) Uiso 1 1 d .
O314 O 1.511(2) -0.1078(19) 0.3842(13) 0.050(7) Uiso 1 1 d .
O317 O 1.472(2) -0.2830(19) 0.4403(13) 0.050(7) Uiso 1 1 d .
O415 O 1.6982(18) -0.1011(16) 0.2309(11) 0.034(5) Uiso 1 1 d .
O417 O 1.6332(19) -0.2331(17) 0.3458(12) 0.040(6) Uiso 1 1 d .
O516 O 1.6312(17) -0.2376(16) 0.2035(11) 0.034(5) Uiso 1 1 d .
O617 O 1.6313(17) -0.3904(15) 0.3175(11) 0.030(5) Uiso 1 1 d .
O618 O 1.4644(19) -0.4489(17) 0.2837(12) 0.041(6) Uiso 1 1 d .
O718 O 1.468(2) -0.4455(19) 0.4124(13) 0.048(7) Uiso 1 1 d .
K1 K 1.3144(7) 0.4860(6) -0.0926(5) 0.047(2) Uani 1 1 d .
K2 K 1.5000 0.0000 0.0000 0.052(3) Uani 1 2 d S
K3 K 1.1826(6) 0.2673(6) -0.1170(5) 0.045(2) Uani 1 1 d .
K4 K 0.8096(7) 0.2843(6) 0.0516(5) 0.047(2) Uani 1 1 d .
K5 K 1.1538(6) -0.0289(6) -0.0043(5) 0.048(2) Uani 1 1 d .
K6 K 1.3699(7) 0.5309(6) 0.1867(5) 0.053(2) Uani 1 1 d .
K7 K 0.9146(7) -0.1305(7) 0.4158(5) 0.061(3) Uani 1 1 d .
K8 K 1.4679(9) 0.3588(8) 0.4393(5) 0.051(3) Uani 0.80 1 d P
K9 K 0.6643(9) 0.0882(9) 0.3813(7) 0.059(3) Uani 0.80 1 d P
K10 K 1.7661(13) -0.5605(10) 0.2972(7) 0.052(4) Uani 0.60 1 d P
K11 K 1.010(2) 0.5726(18) 0.3795(17) 0.102(11) Uani 0.50 1 d P
K12 K 1.1248(15) -0.6257(16) 0.4358(13) 0.072(6) Uani 0.50 1 d P
K13 K 0.929(2) -0.106(2) 0.2114(19) 0.061(9) Uani 0.30 1 d P
O1W O 0.6968(19) 0.1437(17) 0.0505(12) 0.039(6) Uiso 1 1 d .
O2W O 1.486(2) 0.5884(19) 0.0612(13) 0.049(7) Uiso 1 1 d .
O3W O 1.027(2) 0.125(2) -0.0795(14) 0.052(7) Uiso 1 1 d .
O4W O 0.887(3) 0.273(2) -0.0770(16) 0.067(9) Uiso 1 1 d .
O5W O 1.839(3) -0.487(2) 0.4674(16) 0.066(9) Uiso 1 1 d .
O6W O 0.731(2) 0.209(2) 0.1817(15) 0.062(8) Uiso 1 1 d .
O7W O 0.840(2) 0.022(2) 0.4551(15) 0.060(8) Uiso 1 1 d .
O8W O 0.776(3) 0.248(2) 0.3772(17) 0.073(9) Uiso 1 1 d .
O9W O 0.629(3) -0.065(3) 0.503(2) 0.057(10) Uiso 0.75 1 d P
O10W O 0.941(3) 0.612(3) 0.049(2) 0.067(11) Uiso 0.75 1 d P
O11W O 1.656(3) 0.415(3) 0.443(2) 0.063(11) Uiso 0.75 1 d P
O12W O 1.656(3) 0.366(3) 0.226(2) 0.060(10) Uiso 0.75 1 d P
O13W O 1.283(3) -0.756(3) 0.498(2) 0.069(12) Uiso 0.75 1 d P
O14W O 0.802(3) 0.046(3) 0.1873(18) 0.032(8) Uiso 0.60 1 d P
O15W O 1.088(4) 0.402(4) -0.214(3) 0.060(13) Uiso 0.60 1 d P
O16W O 0.840(5) -0.275(4) 0.276(3) 0.037(14) Uiso 0.40 1 d P
O17W O 1.032(5) 0.375(4) -0.170(3) 0.041(15) Uiso 0.40 1 d P

loop_
_atom_site_aniso_label
_atom_site_aniso_U_11
_atom_site_aniso_U_22
_atom_site_aniso_U_33
_atom_site_aniso_U_23
_atom_site_aniso_U_13
_atom_site_aniso_U_12
Sb1 0.0338(13) 0.0350(14) 0.0617(17) -0.0206(12) -0.0171(11) 0.0058(10)
Sb2 0.0380(13) 0.0290(13) 0.0557(16) -0.0108(11) 0.0000(11) -0.0004(10)
Sb3 0.0290(12) 0.0282(12) 0.0551(15) -0.0108(11) -0.0071(10) -0.0017(9)
W1 0.0295(7) 0.0240(7) 0.0524(9) -0.0115(6) -0.0074(6) -0.0005(6)
W2 0.0271(7) 0.0247(7) 0.0569(9) -0.0129(7) -0.0105(6) 0.0011(5)
W3 0.0308(7) 0.0262(7) 0.0535(9) -0.0156(7) -0.0092(6) 0.0030(6)
W4 0.0293(7) 0.0243(7) 0.0482(9) -0.0119(6) -0.0052(6) -0.0002(5)
W5 0.0268(7) 0.0264(7) 0.0537(9) -0.0140(7) -0.0093(6) -0.0004(5)
W6 0.0277(7) 0.0277(7) 0.0554(9) -0.0114(7) -0.0055(6) -0.0008(6)
W7 0.0320(7) 0.0304(8) 0.0503(9) -0.0141(7) -0.0067(6) 0.0025(6)
W8 0.0290(7) 0.0295(8) 0.0526(9) -0.0160(7) -0.0085(6) 0.0011(6)
W9 0.0278(7) 0.0238(7) 0.0523(9) -0.0111(6) -0.0065(6) -0.0023(5)
W10 0.0296(7) 0.0245(7) 0.0530(9) -0.0133(6) -0.0087(6) -0.0004(6)
W11 0.0258(7) 0.0269(8) 0.0701(11) -0.0130(7) -0.0054(7) -0.0020(6)
W12 0.0351(8) 0.0278(8) 0.0623(10) -0.0069(7) 0.0024(7) 0.0044(6)
W13 0.0396(8) 0.0335(8) 0.0467(9) -0.0097(7) -0.0045(7) 0.0107(6)
W14 0.0326(7) 0.0284(8) 0.0514(9) -0.0130(7) -0.0097(6) 0.0029(6)
W15 0.0284(7) 0.0251(7) 0.0464(8) -0.0115(6) -0.0035(6) -0.0014(5)
W16 0.0294(7) 0.0263(7) 0.0487(9) -0.0117(6) -0.0033(6) -0.0006(6)
W17 0.0343(8) 0.0297(8) 0.0478(9) -0.0093(7) -0.0032(6) 0.0053(6)
W18 0.0315(7) 0.0242(7) 0.0605(10) -0.0077(7) 0.0019(7) 0.0000(6)
Si1 0.024(4) 0.017(4) 0.046(6) -0.006(4) -0.002(4) -0.006(3)
Si2 0.033(5) 0.022(5) 0.050(6) -0.008(4) -0.011(4) 0.000(4)
K1 0.040(4) 0.043(5) 0.062(6) -0.025(4) -0.010(4) 0.004(4)
K2 0.047(7) 0.037(7) 0.061(8) -0.004(6) -0.004(6) 0.008(5)
K3 0.034(4) 0.039(5) 0.060(5) -0.012(4) -0.009(4) -0.002(3)
K4 0.049(5) 0.030(4) 0.064(6) -0.016(4) -0.020(4) 0.008(4)
K5 0.036(4) 0.054(5) 0.053(5) -0.015(4) 0.000(4) -0.012(4)
K6 0.051(5) 0.045(5) 0.059(6) -0.004(4) -0.013(4) -0.016(4)
K7 0.045(5) 0.061(6) 0.067(6) -0.006(5) -0.008(5) -0.008(5)
K8 0.066(7) 0.050(7) 0.043(6) -0.021(5) -0.027(5) 0.025(6)
K9 0.052(7) 0.064(8) 0.071(8) -0.039(7) 0.017(6) -0.028(6)
K10 0.073(10) 0.033(8) 0.044(8) 0.004(6) -0.022(7) -0.005(7)
K11 0.073(15) 0.074(16) 0.16(3) -0.061(18) 0.065(17) -0.039(13)
K12 0.041(10) 0.070(14) 0.120(19) -0.042(14) -0.013(11) -0.024(10)
K13 0.035(15) 0.049(19) 0.09(2) 0.001(17) -0.015(15) -0.007(13)

loop_
_atom_type_symbol
_atom_type_description
_atom_type_scat_dispersion_real
_atom_type_scat_dispersion_imag
_atom_type_scat_source
O O 0.0106 0.0060 'International Tables Vol C Tables 4.2.6.8 and 6.1.1.4'
H H 0.0000 0.0000 'International Tables Vol C Tables 4.2.6.8 and 6.1.1.4'
Si Si 0.0817 0.0704 'International Tables Vol C Tables 4.2.6.8 and 6.1.1.4'
K K 0.2009 0.2494 'International Tables Vol C Tables 4.2.6.8 and 6.1.1.4'
Sb Sb -0.5866 1.5461 'International Tables Vol C Tables 4.2.6.8 and 6.1.1.4'
W W -0.8490 6.8722 'International Tables Vol C Tables 4.2.6.8 and 6.1.1.4'

loop_
_geom_angle_atom_site_label_1
_geom_angle_atom_site_label_2
_geom_angle_atom_site_label_3
_geom_angle
_geom_angle_site_symmetry_1
_geom_angle_site_symmetry_3
O0B1 Sb1 O5B1 93.7(10) . .
O0B1 Sb1 O1B1 86.8(10) . .
O5B1 Sb1 O1B1 84.5(9) . .
O0B1 Sb1 O4B1 77.9(9) . .
O5B1 Sb1 O4B1 77.4(8) . .
O1B1 Sb1 O4B1 155.3(8) . .
O0B1 Sb1 K5 51.9(7) . .
O5B1 Sb1 K5 41.8(6) . .
O1B1 Sb1 K5 83.3(6) . .
O4B1 Sb1 K5 72.1(5) . .
O2B2 Sb2 O7B2 95.6(11) . .
O2B2 Sb2 O6B2 82.6(10) . .
O7B2 Sb2 O6B2 84.5(10) . .
O2B2 Sb2 O3B2 79.8(10) . .
O7B2 Sb2 O3B2 76.9(10) . .
O6B2 Sb2 O3B2 152.9(9) . .
O2B2 Sb2 K7 42.5(8) . .
O7B2 Sb2 K7 81.8(7) . .
O6B2 Sb2 K7 41.5(7) . .
O3B2 Sb2 K7 115.3(7) . .
O9B3 Sb3 O4B3 97.2(10) . .
O9B3 Sb3 O8B3 84.2(10) . .
O4B3 Sb3 O8B3 83.5(9) . .
O9B3 Sb3 O5B3 78.7(9) . .
O4B3 Sb3 O5B3 78.8(8) . .
O8B3 Sb3 O5B3 153.6(8) . .
O1T W1 O14 102.6(11) . .
O1T W1 O12 100.1(11) . .
O14 W1 O12 93.9(10) . .
O1T W1 O19 100.6(11) . .
O14 W1 O19 87.7(10) . .
O12 W1 O19 158.3(10) . .
O1T W1 O13 97.7(11) . .
O14 W1 O13 159.6(10) . .
O12 W1 O13 84.5(10) . .
O19 W1 O13 86.5(10) . .
O1T W1 O1S1 167.6(10) . .
O14 W1 O1S1 88.1(9) . .
O12 W1 O1S1 72.4(9) . .
O19 W1 O1S1 86.1(9) . .
O13 W1 O1S1 72.1(9) . .
O1T W1 K1 48.0(8) . .
O14 W1 K1 54.7(7) . .
O12 W1 K1 103.8(7) . .
O19 W1 K1 94.8(7) . .
O13 W1 K1 145.3(7) . .
O1S1 W1 K1 142.6(6) . .
O1T W1 K6 85.0(8) . .
O14 W1 K6 135.8(7) . .
O12 W1 K6 128.0(7) . .
O19 W1 K6 48.3(7) . .
O13 W1 K6 43.8(7) . .
O1S1 W1 K6 91.9(6) . .
K1 W1 K6 116.3(2) . .
O2T W2 O26 103.6(11) . .
O2T W2 O23 101.3(11) . .
O26 W2 O23 94.7(10) . .
O2T W2 O12 97.7(11) . .
O26 W2 O12 158.2(10) . .
O23 W2 O12 85.7(10) . .
O2T W2 O25 98.4(11) . .
O26 W2 O25 86.3(10) . .
O23 W2 O25 159.5(10) . .
O12 W2 O25 85.9(10) . .
O2T W2 O1S1 170.1(10) . .
O26 W2 O1S1 85.7(9) . .
O23 W2 O1S1 74.4(9) . .
O12 W2 O1S1 73.3(9) . .
O25 W2 O1S1 85.3(9) . .
O2T W2 K4 48.7(9) . .
O26 W2 K4 91.3(7) . .
O23 W2 K4 149.9(7) . .
O12 W2 K4 99.3(7) . .
O25 W2 K4 50.3(7) . .
O1S1 W2 K4 135.6(6) . .
O3T W3 O37 99.4(11) . .
O3T W3 O13 101.0(11) . .
O37 W3 O13 158.9(10) . .
O3T W3 O38 103.1(11) . .
O37 W3 O38 86.5(10) . .
O13 W3 O38 93.8(10) . .
O3T W3 O23 98.1(11) . .
O37 W3 O23 87.4(10) . .
O13 W3 O23 84.8(10) . .
O38 W3 O23 158.7(10) . .
O3T W3 O1S1 169.2(10) . .
O37 W3 O1S1 85.1(9) . .
O13 W3 O1S1 73.9(9) . .
O38 W3 O1S1 86.9(9) . .
O23 W3 O1S1 72.3(9) . .
O3T W3 K6 82.9(8) . .
O37 W3 K6 137.1(8) . .
O13 W3 K6 51.5(7) . .
O38 W3 K6 51.9(7) . .
O23 W3 K6 135.1(7) . .
O1S1 W3 K6 100.5(6) . .
O3T W3 K12 52.7(9) . 1_565
O37 W3 K12 54.9(8) . 1_565
O13 W3 K12 145.1(8) . 1_565
O38 W3 K12 74.0(8) . 1_565
O23 W3 K12 118.1(7) . 1_565
O1S1 W3 K12 135.8(7) . 1_565
K6 W3 K12 98.2(3) . 1_565
O4T W4 O4B1 105.0(11) . .
O4T W4 O49 100.5(11) . .
O4B1 W4 O49 96.8(10) . .
O4T W4 O45 93.1(11) . .
O4B1 W4 O45 94.7(10) . .
O49 W4 O45 159.3(10) . .
O4T W4 O14 91.1(10) . .
O4B1 W4 O14 163.9(9) . .
O49 W4 O14 79.6(10) . .
O45 W4 O14 84.6(9) . .
O4T W4 O2S1 166.7(10) . .
O4B1 W4 O2S1 82.5(9) . .
O49 W4 O2S1 89.3(9) . .
O45 W4 O2S1 75.2(9) . .
O14 W4 O2S1 81.8(9) . .
O4T W4 K3 46.4(8) . .
O4B1 W4 K3 103.7(7) . .
O49 W4 K3 144.4(7) . .
O45 W4 K3 46.7(7) . .
O14 W4 K3 87.6(6) . .
O2S1 W4 K3 121.7(6) . .
O4T W4 K1 46.9(9) . .
O4B1 W4 K1 151.2(7) . .
O49 W4 K1 84.6(8) . .
O45 W4 K1 93.5(7) . .
O14 W4 K1 44.7(6) . .
O2S1 W4 K1 126.3(6) . .
K3 W4 K1 63.61(18) . .
O5T W5 O45 99.9(11) . .
O5T W5 O5B1 96.4(11) . .
O45 W5 O5B1 86.3(10) . .
O5T W5 O56 103.9(11) . .
O45 W5 O56 156.2(10) . .
O5B1 W5 O56 90.6(10) . .
O5T W5 O25 97.7(11) . .
O45 W5 O25 91.1(10) . .
O5B1 W5 O25 165.9(9) . .
O56 W5 O25 86.2(10) . .
O5T W5 O2S1 174.3(10) . .
O45 W5 O2S1 74.8(9) . .
O5B1 W5 O2S1 81.4(9) . .
O56 W5 O2S1 81.4(9) . .
O25 W5 O2S1 84.6(9) . .
O5T W5 K4 46.1(8) . .
O45 W5 K4 103.4(7) . .
O5B1 W5 K4 142.1(7) . .
O56 W5 K4 93.5(7) . .
O25 W5 K4 51.9(7) . .
O2S1 W5 K4 136.5(6) . .
O5T W5 K5 69.1(8) . .
O45 W5 K5 69.0(7) . .
O5B1 W5 K5 36.3(7) . .
O56 W5 K5 119.5(7) . .
O25 W5 K5 152.8(7) . .
O2S1 W5 K5 106.6(6) . .
K4 W5 K5 113.21(19) . .
O6T W6 O6B2 100.5(12) . .
O6T W6 O56 101.1(11) . .
O6B2 W6 O56 95.4(10) . .
O6T W6 O67 96.6(11) . .
O6B2 W6 O67 92.1(10) . .
O56 W6 O67 159.1(10) . .
O6T W6 O26 96.8(11) . .
O6B2 W6 O26 162.7(10) . .
O56 W6 O26 82.1(10) . .
O67 W6 O26 84.9(9) . .
O6T W6 O3S1 172.0(11) . .
O6B2 W6 O3S1 80.2(10) . .
O56 W6 O3S1 86.8(10) . .
O67 W6 O3S1 75.3(9) . .
O26 W6 O3S1 82.5(9) . .
O6T W6 K7 66.1(9) . .
O6B2 W6 K7 37.0(8) . .
O56 W6 K7 114.2(8) . .
O67 W6 K7 83.1(7) . .
O26 W6 K7 157.7(7) . .
O3S1 W6 K7 112.3(7) . .
O7T W7 O7B2 97.6(11) . .
O7T W7 O78 102.0(11) . .
O7B2 W7 O78 88.1(11) . .
O7T W7 O67 102.2(11) . .
O7B2 W7 O67 88.0(10) . .
O78 W7 O67 155.9(10) . .
O7T W7 O37 99.2(11) . .
O7B2 W7 O37 163.1(10) . .
O78 W7 O37 86.4(10) . .
O67 W7 O37 90.6(10) . .
O7T W7 O3S1 175.0(11) . .
O7B2 W7 O3S1 80.3(10) . .
O78 W7 O3S1 82.6(10) . .
O67 W7 O3S1 73.3(9) . .
O37 W7 O3S1 83.2(10) . .
O7T W7 K12 46.3(9) . 1_565
O7B2 W7 K12 133.5(9) . 1_565
O78 W7 K12 75.8(8) . 1_565
O67 W7 K12 122.8(7) . 1_565
O37 W7 K12 60.1(8) . 1_565
O3S1 W7 K12 137.9(8) . 1_565
O8T W8 O8B3 101.5(11) . .
O8T W8 O78 99.7(11) . .
O8B3 W8 O78 93.1(10) . .
O8T W8 O89 97.0(11) . .
O8B3 W8 O89 94.8(10) . .
O78 W8 O89 159.6(10) . .
O8T W8 O38 98.4(11) . .
O8B3 W8 O38 160.1(10) . .
O78 W8 O38 83.5(10) . .
O89 W8 O38 82.7(9) . .
O8T W8 O4S1 172.2(10) . .
O8B3 W8 O4S1 78.4(9) . .
O78 W8 O4S1 88.1(9) . .
O89 W8 O4S1 75.2(9) . .
O38 W8 O4S1 81.9(9) . .
O8T W8 K6 83.8(9) . .
O8B3 W8 K6 142.2(7) . .
O78 W8 K6 123.2(7) . .
O89 W8 K6 47.5(7) . .
O38 W8 K6 40.5(7) . .
O4S1 W8 K6 91.5(6) . .
O9T W9 O49 101.0(11) . .
O9T W9 O19 99.9(11) . .
O49 W9 O19 87.6(10) . .
O9T W9 O9B3 97.7(11) . .
O49 W9 O9B3 90.0(11) . .
O19 W9 O9B3 162.4(10) . .
O9T W9 O89 99.7(11) . .
O49 W9 O89 159.3(10) . .
O19 W9 O89 88.5(10) . .
O9B3 W9 O89 87.6(10) . .
O9T W9 O4S1 173.1(10) . .
O49 W9 O4S1 84.9(9) . .
O19 W9 O4S1 83.9(9) . .
O9B3 W9 O4S1 78.6(9) . .
O89 W9 O4S1 74.5(9) . .
O9T W9 K6 86.9(9) . .
O49 W9 K6 132.6(8) . .
O19 W9 K6 45.1(7) . .
O9B3 W9 K6 135.7(7) . .
O89 W9 K6 48.3(7) . .
O4S1 W9 K6 91.8(6) . .
O10T W10 O016 99.0(11) . .
O10T W10 O011 99.7(11) . .
O016 W10 O011 91.4(11) . .
O10T W10 O015 103.3(11) . .
O016 W10 O015 86.9(11) . .
O011 W10 O015 156.9(10) . .
O10T W10 O0B1 97.5(11) . .
O016 W10 O0B1 163.2(11) . .
O011 W10 O0B1 89.1(10) . .
O015 W10 O0B1 86.1(10) . .
O10T W10 O1S2 174.7(10) . .
O016 W10 O1S2 82.8(10) . .
O011 W10 O1S2 75.2(10) . .
O015 W10 O1S2 81.8(9) . .
O0B1 W10 O1S2 81.1(9) . .
O10T W10 K2 70.0(8) . .
O016 W10 K2 126.8(8) . .
O011 W10 K2 141.0(8) . .
O015 W10 K2 49.4(7) . .
O0B1 W10 K2 56.8(7) . .
O1S2 W10 K2 112.9(6) . .
O10T W10 K6 79.9(9) . 1_545
O016 W10 K6 45.4(8) . 1_545
O011 W10 K6 55.0(8) . 1_545
O015 W10 K6 131.3(7) . 1_545
O0B1 W10 K6 142.3(7) . 1_545
O1S2 W10 K6 98.0(6) . 1_545
K2 W10 K6 147.54(16) . 1_545
O11T W11 O1B1 101.5(11) . .
O11T W11 O112 100.8(11) . .
O1B1 W11 O112 94.7(11) . .
O11T W11 O011 95.7(11) . .
O1B1 W11 O011 95.2(10) . .
O112 W11 O011 158.6(10) . .
O11T W11 O118 99.6(12) . .
O1B1 W11 O118 158.9(11) . .
O112 W11 O118 81.8(11) . .
O011 W11 O118 82.1(11) . .
O11T W11 O1S2 171.0(11) . .
O1B1 W11 O1S2 79.0(10) . .
O112 W11 O1S2 88.1(10) . .
O011 W11 O1S2 75.3(10) . .
O118 W11 O1S2 80.1(10) . .
O11T W11 K13 61.5(10) . .
O1B1 W11 K13 42.9(9) . .
O112 W11 K13 87.5(10) . .
O011 W11 K13 112.5(9) . .
O118 W11 K13 156.1(9) . .
O1S2 W11 K13 121.0(8) . .
O11T W11 K11 47.6(10) . 1_545
O1B1 W11 K11 125.4(8) . 1_545
O112 W11 K11 60.2(9) . 1_545
O011 W11 K11 126.2(8) . 1_545
O118 W11 K11 70.7(9) . 1_545
O1S2 W11 K11 139.0(8) . 1_545
K13 W11 K11 85.5(7) . 1_545
O12T W12 O2B2 98.7(12) . .
O12T W12 O112 103.1(11) . .
O2B2 W12 O112 87.5(11) . .
O12T W12 O218 98.6(11) . .
O2B2 W12 O218 162.3(11) . .
O112 W12 O218 85.2(10) . .
O12T W12 O213 99.3(12) . .
O2B2 W12 O213 89.2(12) . .
O112 W12 O213 157.6(11) . .
O218 W12 O213 91.4(11) . .
O12T W12 O2S2 175.0(10) . .
O2B2 W12 O2S2 80.2(10) . .
O112 W12 O2S2 81.7(9) . .
O218 W12 O2S2 82.8(9) . .
O213 W12 O2S2 75.8(10) . .
O12T W12 K7 62.5(9) . .
O2B2 W12 K7 42.8(8) . .
O112 W12 K7 75.5(7) . .
O218 W12 K7 148.1(7) . .
O213 W12 K7 115.8(9) . .
O2S2 W12 K7 118.3(6) . .
O12T W12 K11 54.4(10) . 1_545
O2B2 W12 K11 115.5(9) . 1_545
O112 W12 K11 54.5(9) . 1_545
O218 W12 K11 72.6(8) . 1_545
O213 W12 K11 144.8(10) . 1_545
O2S2 W12 K11 130.4(7) . 1_545
K7 W12 K11 75.5(4) . 1_545
O13T W13 O3B2 103.9(13) . .
O13T W13 O314 99.0(13) . .
O3B2 W13 O314 94.3(12) . .
O13T W13 O213 95.9(13) . .
O3B2 W13 O213 97.0(13) . .
O314 W13 O213 158.5(12) . .
O13T W13 O317 94.2(12) . .
O3B2 W13 O317 161.9(11) . .
O314 W13 O317 82.8(11) . .
O213 W13 O317 80.8(12) . .
O13T W13 O2S2 171.9(12) . .
O3B2 W13 O2S2 82.1(10) . .
O314 W13 O2S2 85.9(10) . .
O213 W13 O2S2 77.7(11) . .
O317 W13 O2S2 80.0(9) . .
O13T W13 K8 52.3(10) . 2_856
O3B2 W13 K8 154.7(9) . 2_856
O314 W13 K8 97.7(9) . 2_856
O213 W13 K8 79.4(9) . 2_856
O317 W13 K8 42.8(8) . 2_856
O2S2 W13 K8 120.9(6) . 2_856
O14T W14 O417 98.2(11) . .
O14T W14 O415 101.0(10) . .
O417 W14 O415 90.9(10) . .
O14T W14 O4B3 96.7(11) . .
O417 W14 O4B3 164.9(10) . .
O415 W14 O4B3 88.8(10) . .
O14T W14 O314 103.6(11) . .
O417 W14 O314 87.3(11) . .
O415 W14 O314 155.3(11) . .
O4B3 W14 O314 86.7(11) . .
O14T W14 O3S2 175.3(9) . .
O417 W14 O3S2 82.3(9) . .
O415 W14 O3S2 74.3(8) . .
O4B3 W14 O3S2 83.0(9) . .
O314 W14 O3S2 81.1(9) . .
O14T W14 K9 52.4(8) . 1_655
O417 W14 K9 138.9(8) . 1_655
O415 W14 K9 119.8(7) . 1_655
O4B3 W14 K9 52.0(7) . 1_655
O314 W14 K9 75.4(8) . 1_655
O3S2 W14 K9 129.6(5) . 1_655
O15T W15 O5B3 102.5(11) . .
O15T W15 O015 96.7(11) . .
O5B3 W15 O015 97.1(10) . .
O15T W15 O415 99.0(11) . .
O5B3 W15 O415 93.6(10) . .
O015 W15 O415 158.6(10) . .
O15T W15 O516 94.9(11) . .
O5B3 W15 O516 162.5(9) . .
O015 W15 O516 82.0(9) . .
O415 W15 O516 82.2(9) . .
O15T W15 O3S2 172.3(10) . .
O5B3 W15 O3S2 81.7(9) . .
O015 W15 O3S2 89.1(8) . .
O415 W15 O3S2 74.1(8) . .
O516 W15 O3S2 80.8(8) . .
O15T W15 K3 46.9(9) . 2_855
O5B3 W15 K3 148.4(7) . 2_855
O015 W15 K3 94.9(7) . 2_855
O415 W15 K3 85.5(7) . 2_855
O516 W15 K3 48.6(6) . 2_855
O3S2 W15 K3 127.7(5) . 2_855
O15T W15 K2 68.9(9) . .
O5B3 W15 K2 70.6(7) . .
O015 W15 K2 44.7(7) . .
O415 W15 K2 156.4(7) . .
O516 W15 K2 118.0(6) . .
O3S2 W15 K2 118.8(5) . .
K3 W15 K2 98.90(14) 2_855 .
O16T W16 O617 100.5(10) . .
O16T W16 O516 103.0(10) . .
O617 W16 O516 96.0(10) . .
O16T W16 O016 102.1(11) . .
O617 W16 O016 155.9(10) . .
O516 W16 O016 86.6(10) . .
O16T W16 O618 99.1(10) . .
O617 W16 O618 88.3(10) . .
O516 W16 O618 156.3(10) . .
O016 W16 O618 80.4(10) . .
O16T W16 O4S2 170.4(10) . .
O617 W16 O4S2 74.1(9) . .
O516 W16 O4S2 85.7(9) . .
O016 W16 O4S2 82.3(9) . .
O618 W16 O4S2 73.0(9) . .
O16T W16 K3 54.7(8) . 2_855
O617 W16 K3 99.6(7) . 2_855
O516 W16 K3 48.4(7) . 2_855
O016 W16 K3 100.0(8) . 2_855
O618 W16 K3 153.5(7) . 2_855
O4S2 W16 K3 133.5(6) . 2_855
O16T W16 K6 81.2(8) . 1_545
O617 W16 K6 129.6(7) . 1_545
O516 W16 K6 133.2(7) . 1_545
O016 W16 K6 47.7(8) . 1_545
O618 W16 K6 42.6(7) . 1_545
O4S2 W16 K6 95.9(6) . 1_545
K3 W16 K6 120.0(2) 2_855 1_545
O16T W16 K10 48.6(8) . .
O617 W16 K10 54.1(7) . .
O516 W16 K10 117.3(7) . .
O016 W16 K10 143.8(8) . .
O618 W16 K10 84.0(7) . .
O4S2 W16 K10 123.7(6) . .
K3 W16 K10 80.5(3) 2_855 .
K6 W16 K10 100.5(3) 1_545 .
O17T W17 O317 100.9(12) . .
O17T W17 O718 97.7(12) . .
O317 W17 O718 94.1(12) . .
O17T W17 O417 101.6(11) . .
O317 W17 O417 87.6(11) . .
O718 W17 O417 160.0(11) . .
O17T W17 O617 98.9(10) . .
O317 W17 O617 160.1(10) . .
O718 W17 O617 85.9(10) . .
O417 W17 O617 85.8(10) . .
O17T W17 O4S2 169.7(10) . .
O317 W17 O4S2 88.2(10) . .
O718 W17 O4S2 76.7(10) . .
O417 W17 O4S2 83.5(9) . .
O617 W17 O4S2 72.4(8) . .
O17T W17 K8 52.7(8) . 2_856
O317 W17 K8 48.9(9) . 2_856
O718 W17 K8 92.2(8) . 2_856
O417 W17 K8 103.8(7) . 2_856
O617 W17 K8 151.0(6) . 2_856
O4S2 W17 K8 135.2(6) . 2_856
O18T W18 O118 104.4(13) . .
O18T W18 O218 100.3(12) . .
O118 W18 O218 87.2(11) . .
O18T W18 O618 99.7(12) . .
O118 W18 O618 92.0(11) . .
O218 W18 O618 159.6(11) . .
O18T W18 O718 96.1(12) . .
O118 W18 O718 158.7(12) . .
O218 W18 O718 83.4(10) . .
O618 W18 O718 90.2(11) . .
O18T W18 O4S2 168.4(11) . .
O118 W18 O4S2 86.2(10) . .
O218 W18 O4S2 84.7(9) . .
O618 W18 O4S2 74.9(9) . .
O718 W18 O4S2 73.9(10) . .
O18T W18 K8 47.4(10) . 1_545
O118 W18 K8 146.5(9) . 1_545
O218 W18 K8 112.6(8) . 1_545
O618 W18 K8 78.5(8) . 1_545
O718 W18 K8 54.4(8) . 1_545
O4S2 W18 K8 121.0(6) . 1_545
O18T W18 K6 85.3(9) . 1_545
O118 W18 K6 57.1(9) . 1_545
O218 W18 K6 143.9(7) . 1_545
O618 W18 K6 42.7(8) . 1_545
O718 W18 K6 131.8(8) . 1_545
O4S2 W18 K6 96.9(6) . 1_545
K8 W18 K6 97.5(2) 1_545 1_545
O4S1 Si1 O3S1 111.6(13) . .
O4S1 Si1 O2S1 110.5(12) . .
O3S1 Si1 O2S1 111.4(13) . .
O4S1 Si1 O1S1 109.0(12) . .
O3S1 Si1 O1S1 106.4(13) . .
O2S1 Si1 O1S1 107.6(12) . .
O2S2 Si2 O1S2 111.9(13) . .
O2S2 Si2 O3S2 112.3(12) . .
O1S2 Si2 O3S2 112.1(13) . .
O2S2 Si2 O4S2 108.0(13) . .
O1S2 Si2 O4S2 105.6(13) . .
O3S2 Si2 O4S2 106.5(12) . .
Sb1 O0B1 W10 123.7(13) . .
Sb1 O0B1 K2 113.4(10) . .
W10 O0B1 K2 90.7(8) . .
Sb1 O0B1 K5 98.8(9) . .
W10 O0B1 K5 129.9(11) . .
K2 O0B1 K5 95.7(7) . .
W1 O1T K4 151.4(13) . 2_765
W1 O1T K1 105.8(11) . .
K4 O1T K1 92.4(7) 2_765 .
W2 O2T K1 162.1(14) . 2_765
W2 O2T K4 105.1(11) . .
K1 O2T K4 89.3(8) 2_765 .
W3 O3T K11 159.3(14) . .
W3 O3T K12 101.9(11) . 1_565
K11 O3T K12 65.7(10) . 1_565
W4 O4T K3 108.2(11) . .
W4 O4T K1 110.7(11) . .
K3 O4T K1 86.3(7) . .
W5 O5T K4 108.0(11) . .
W5 O5T K5 154.0(13) . 2_755
K4 O5T K5 97.6(8) . 2_755
W6 O6T K9 140.8(14) . .
W7 O7T K12 107.6(12) . 1_565
W7 O7T K7 147.0(13) . 2_756
K12 O7T K7 92.6(9) 1_565 2_756
W8 O8T K8 172.4(14) . .
W9 O9T K1 134.0(12) . 2_865
W9 O9T K4 129.9(12) . 1_655
K1 O9T K4 79.2(6) 2_865 1_655
W11 O1B1 Sb1 126.7(12) . .
W11 O1B1 K13 110.5(12) . .
Sb1 O1B1 K13 122.7(12) . .
W11 O11T K11 107.0(13) . 1_545
W11 O11T K13 91.8(11) . .
K11 O11T K13 110.4(11) 1_545 .
W10 O011 W11 117.0(13) . .
W10 O011 K6 95.5(9) . 1_545
W11 O011 K6 112.8(10) . 1_545
Si1 O1S1 W2 124.1(12) . .
Si1 O1S1 W3 122.1(12) . .
W2 O1S1 W3 94.1(8) . .
Si1 O1S1 W1 121.3(12) . .
W2 O1S1 W1 94.0(8) . .
W3 O1S1 W1 93.3(8) . .
W2 O12 W1 120.2(12) . .
Si2 O1S2 W11 127.2(14) . .
Si2 O1S2 W10 128.5(14) . .
W11 O1S2 W10 91.8(9) . .
W12 O12T K12 166.0(14) . 2_746
W12 O12T K11 101.1(11) . 1_545
K12 O12T K11 83.6(8) 2_746 1_545
W3 O13 W1 120.5(13) . .
W3 O13 K6 96.8(9) . .
W1 O13 K6 106.9(10) . .
W13 O13T K9 130.8(15) . 2_756
W13 O13T K8 101.2(13) . 2_856
K9 O13T K8 118.1(11) 2_756 2_856
W1 O14 W4 149.5(13) . .
W1 O14 K1 95.5(9) . .
W4 O14 K1 105.3(8) . .
W14 O14T K7 160.1(13) . 1_655
W14 O14T K9 100.6(10) . 1_655
K7 O14T K9 98.4(8) 1_655 1_655
W15 O15T K5 145.0(14) . 2_855
W15 O15T K3 108.3(11) . 2_855
K5 O15T K3 102.1(8) 2_855 2_855
W15 O015 W10 153.7(13) . .
W15 O015 K2 107.4(10) . .
W10 O015 K2 98.9(9) . .
W10 O016 W16 150.4(15) . .
W10 O016 K6 107.2(11) . 1_545
W16 O016 K6 102.0(10) . 1_545
W16 O16T K1 145.5(12) . 2_855
W16 O16T K10 104.9(10) . .
K1 O16T K10 103.9(9) 2_855 .
W16 O16T K3 97.7(10) . 2_855
K1 O16T K3 91.4(7) 2_855 2_855
K10 O16T K3 107.7(8) . 2_855
W17 O17T K8 97.7(10) . 2_856
W18 O18T K8 104.8(12) . 1_545
W18 O18T K12 144.3(15) . .
K8 O18T K12 108.2(11) 1_545 .
W9 O19 W1 147.4(13) . .
W9 O19 K6 107.8(9) . .
W1 O19 K6 102.5(9) . .
Si1 O2S1 W4 127.0(13) . .
Si1 O2S1 W5 126.6(13) . .
W4 O2S1 W5 92.9(8) . .
Si2 O2S2 W13 127.3(13) . .
Si2 O2S2 W12 128.7(13) . .
W13 O2S2 W12 91.8(8) . .
W12 O2B2 Sb2 128.6(14) . .
W12 O2B2 K7 109.9(11) . .
Sb2 O2B2 K7 110.3(11) . .
W2 O23 W3 119.1(12) . .
W2 O23 K10 105.8(10) . 1_465
W3 O23 K10 125.0(10) . 1_465
W5 O25 W2 147.8(13) . .
W5 O25 K4 97.6(9) . .
W2 O25 K4 99.2(9) . .
W2 O26 W6 152.8(13) . .
Si1 O3S1 W6 125.8(14) . .
Si1 O3S1 W7 126.7(15) . .
W6 O3S1 W7 93.0(9) . .
Si2 O3S2 W15 127.1(11) . .
Si2 O3S2 W14 128.4(11) . .
W15 O3S2 W14 92.9(7) . .
W13 O3B2 Sb2 124.3(14) . .
W3 O37 W7 151.4(14) . .
W3 O37 K12 96.5(10) . 1_565
W7 O37 K12 88.4(9) . 1_565
W3 O38 W8 150.0(13) . .
W3 O38 K6 96.1(9) . .
W8 O38 K6 112.0(10) . .
Si1 O4S1 W8 126.5(12) . .
Si1 O4S1 W9 127.7(12) . .
W8 O4S1 W9 91.9(8) . .
W4 O4B1 Sb1 123.0(10) . .
W4 O4B1 K2 133.2(10) . .
Sb1 O4B1 K2 103.8(7) . .
Si2 O4S2 W17 121.9(12) . .
Si2 O4S2 W16 124.5(13) . .
W17 O4S2 W16 92.9(8) . .
Si2 O4S2 W18 122.6(12) . .
W17 O4S2 W18 93.1(8) . .
W16 O4S2 W18 93.4(8) . .
W14 O4B3 Sb3 126.3(12) . .
W14 O4B3 K9 97.7(9) . 1_655
Sb3 O4B3 K9 123.6(10) . 1_655
W5 O45 W4 116.5(12) . .
W5 O45 K3 141.5(11) . .
W4 O45 K3 101.9(9) . .
W9 O49 W4 153.4(14) . .
W5 O5B1 Sb1 126.1(11) . .
W5 O5B1 K5 119.3(10) . .
Sb1 O5B1 K5 109.5(9) . .
W15 O5B3 Sb3 125.8(11) . .
W6 O56 W5 155.9(14) . .
W6 O56 K13 100.5(11) . .
W5 O56 K13 103.6(11) . .
W6 O6B2 Sb2 124.4(13) . .
W6 O6B2 K7 118.8(11) . .
Sb2 O6B2 K7 107.3(10) . .
W7 O67 W6 117.8(11) . .
W7 O7B2 Sb2 125.7(13) . .
W7 O78 W8 152.5(14) . .
W8 O8B3 Sb3 127.3(12) . .
W9 O89 W8 117.6(12) . .
W9 O89 K6 103.7(9) . .
W8 O89 K6 104.6(9) . .
W9 O9B3 Sb3 127.7(13) . .
W11 O112 W12 154.7(14) . .
W11 O112 K11 90.6(10) . 1_545
W12 O112 K11 97.2(11) . 1_545
W18 O118 W11 152.1(16) . .
W18 O118 K6 93.9(11) . 1_545
W11 O118 K6 111.0(11) . 1_545
W13 O213 W12 113.5(15) . .
W18 O218 W12 149.1(14) . .
W13 O314 W14 155.7(16) . .
W17 O317 W13 149.0(15) . .
W17 O317 K8 99.6(11) . 2_856
W13 O317 K8 105.0(11) . 2_856
W14 O415 W15 117.9(12) . .
W14 O415 K13 116.6(12) . 1_655
W15 O415 K13 125.5(12) . 1_655
W14 O417 W17 149.5(14) . .
W16 O516 W15 150.7(13) . .
W16 O516 K3 102.3(9) . 2_855
W15 O516 K3 99.4(9) . 2_855
W16 O617 W17 120.4(11) . .
W16 O617 K10 97.0(9) . .
W17 O617 K10 138.0(10) . .
W18 O618 W16 118.5(13) . .
W18 O618 K6 108.7(11) . 1_545
W16 O618 K6 106.6(10) . 1_545
W17 O718 W18 116.3(13) . .
W17 O718 K8 141.4(13) . 1_545
W18 O718 K8 90.6(10) . 1_545
O16T K1 O2T 95.5(8) 2_855 2_765
O16T K1 O2W 90.1(8) 2_855 2_865
O2T K1 O2W 164.2(9) 2_765 2_865
O16T K1 O1T 166.6(8) 2_855 .
O2T K1 O1T 79.1(7) 2_765 .
O2W K1 O1T 98.4(8) 2_865 .
O16T K1 O9T 124.7(8) 2_855 2_865
O2T K1 O9T 92.9(8) 2_765 2_865
O2W K1 O9T 71.9(8) 2_865 2_865
O1T K1 O9T 68.1(7) . 2_865
O16T K1 O14 115.2(7) 2_855 .
O2T K1 O14 106.6(7) 2_765 .
O2W K1 O14 84.2(7) 2_865 .
O1T K1 O14 56.0(7) . .
O9T K1 O14 114.2(7) 2_865 .
O16T K1 O12W 67.5(10) 2_855 2_865
O2T K1 O12W 61.3(10) 2_765 2_865
O2W K1 O12W 107.9(10) 2_865 2_865
O1T K1 O12W 118.9(10) . 2_865
O9T K1 O12W 69.6(9) 2_865 2_865
O14 K1 O12W 167.8(9) . 2_865
O16T K1 O4T 67.9(7) 2_855 .
O2T K1 O4T 132.6(8) 2_765 .
O2W K1 O4T 63.2(7) 2_865 .
O1T K1 O4T 106.8(7) . .
O9T K1 O4T 133.6(7) 2_865 .
O14 K1 O4T 52.2(6) . .
O12W K1 O4T 134.4(9) 2_865 .
O16T K1 W1 144.4(6) 2_855 .
O2T K1 W1 93.1(6) 2_765 .
O2W K1 W1 90.9(6) 2_865 .
O1T K1 W1 26.2(5) . .
O9T K1 W1 89.2(5) 2_865 .
O14 K1 W1 29.8(4) . .
O12W K1 W1 144.4(8) 2_865 .
O4T K1 W1 80.9(5) . .
O16T K1 K4 138.2(6) 2_855 2_765
O2T K1 K4 47.4(6) 2_765 2_765
O2W K1 K4 121.2(6) 2_865 2_765
O1T K1 K4 43.3(5) . 2_765
O9T K1 K4 54.5(5) 2_865 2_765
O14 K1 K4 96.3(5) . 2_765
O12W K1 K4 76.3(8) 2_865 2_765
O4T K1 K4 148.5(5) . 2_765
W1 K1 K4 68.1(2) . 2_765
O16T K1 W4 89.1(6) 2_855 .
O2T K1 W4 126.5(6) 2_765 .
O2W K1 W4 68.2(6) 2_865 .
O1T K1 W4 84.5(5) . .
O9T K1 W4 126.9(6) 2_865 .
O14 K1 W4 30.1(4) . .
O12W K1 W4 156.5(8) 2_865 .
O4T K1 W4 22.4(4) . .
W1 K1 W4 58.60(14) . .
K4 K1 W4 126.3(3) 2_765 .
O16T K1 K3 48.6(5) 2_855 .
O2T K1 K3 92.3(6) 2_765 .
O2W K1 K3 102.5(6) 2_865 .
O1T K1 K3 118.9(6) . .
O9T K1 K3 172.0(6) 2_865 .
O14 K1 K3 69.9(5) . .
O12W K1 K3 107.9(8) 2_865 .
O4T K1 K3 42.8(5) . .
W1 K1 K3 96.6(2) . .
K4 K1 K3 132.9(3) 2_765 .
W4 K1 K3 53.24(17) . .
O015 K2 O015 179.999(1) 2_855 .
O015 K2 O4B1 91.4(6) 2_855 .
O015 K2 O4B1 88.6(6) . .
O015 K2 O4B1 88.6(6) 2_855 2_855
O015 K2 O4B1 91.4(6) . 2_855
O4B1 K2 O4B1 179.999(1) . 2_855
O015 K2 O0B1 126.1(6) 2_855 .
O015 K2 O0B1 53.9(6) . .
O4B1 K2 O0B1 56.7(6) . .
O4B1 K2 O0B1 123.3(6) 2_855 .
O015 K2 O0B1 53.9(6) 2_855 2_855
O015 K2 O0B1 126.1(6) . 2_855
O4B1 K2 O0B1 123.3(6) . 2_855
O4B1 K2 O0B1 56.7(6) 2_855 2_855
O0B1 K2 O0B1 180.000(1) . 2_855
O015 K2 W10 148.3(5) 2_855 .
O015 K2 W10 31.7(5) . .
O4B1 K2 W10 86.1(4) . .
O4B1 K2 W10 93.9(4) 2_855 .
O0B1 K2 W10 32.5(5) . .
O0B1 K2 W10 147.5(5) 2_855 .
O015 K2 W10 31.7(5) 2_855 2_855
O015 K2 W10 148.3(5) . 2_855
O4B1 K2 W10 93.9(4) . 2_855
O4B1 K2 W10 86.1(4) 2_855 2_855
O0B1 K2 W10 147.5(5) . 2_855
O0B1 K2 W10 32.5(5) 2_855 2_855
W10 K2 W10 180.00(4) . 2_855
O015 K2 W15 152.0(5) 2_855 .
O015 K2 W15 28.0(5) . .
O4B1 K2 W15 90.9(4) . .
O4B1 K2 W15 89.1(4) 2_855 .
O0B1 K2 W15 77.4(5) . .
O0B1 K2 W15 102.6(5) 2_855 .
W10 K2 W15 59.70(3) . .
W10 K2 W15 120.30(3) 2_855 .
O015 K2 W15 28.0(5) 2_855 2_855
O015 K2 W15 152.0(5) . 2_855
O4B1 K2 W15 89.1(4) . 2_855
O4B1 K2 W15 90.9(4) 2_855 2_855
O0B1 K2 W15 102.6(5) . 2_855
O0B1 K2 W15 77.4(5) 2_855 2_855
W10 K2 W15 120.30(3) . 2_855
W10 K2 W15 59.70(3) 2_855 2_855
W15 K2 W15 180.0 . 2_855
O015 K2 K5 95.3(5) 2_855 2_855
O015 K2 K5 84.7(5) . 2_855
O4B1 K2 K5 121.5(4) . 2_855
O4B1 K2 K5 58.5(4) 2_855 2_855
O0B1 K2 K5 137.5(5) . 2_855
O0B1 K2 K5 42.5(5) 2_855 2_855
W10 K2 K5 112.86(12) . 2_855
W10 K2 K5 67.14(12) 2_855 2_855
W15 K2 K5 60.18(12) . 2_855
W15 K2 K5 119.82(12) 2_855 2_855
O015 K2 K5 84.7(5) 2_855 .
O015 K2 K5 95.3(5) . .
O4B1 K2 K5 58.5(4) . .
O4B1 K2 K5 121.5(4) 2_855 .
O0B1 K2 K5 42.5(5) . .
O0B1 K2 K5 137.5(5) 2_855 .
W10 K2 K5 67.14(12) . .
W10 K2 K5 112.86(12) 2_855 .
W15 K2 K5 119.82(12) . .
W15 K2 K5 60.18(12) 2_855 .
K5 K2 K5 180.0 2_855 .
O17W K3 O45 116.6(15) . .
O17W K3 O15W 22.7(15) . .
O45 K3 O15W 136.7(12) . .
O17W K3 O4T 140.6(15) . .
O45 K3 O4T 56.8(7) . .
O15W K3 O4T 134.2(12) . .
O17W K3 O516 118.4(15) . 2_855
O45 K3 O516 124.6(7) . 2_855
O15W K3 O516 96.7(12) . 2_855
O4T K3 O516 76.7(7) . 2_855
O17W K3 O15T 145.1(15) . 2_855
O45 K3 O15T 81.2(7) . 2_855
O15W K3 O15T 139.0(12) . 2_855
O4T K3 O15T 74.2(7) . 2_855
O516 K3 O15T 56.6(7) 2_855 2_855
O17W K3 O10W 59.5(16) . 2_765
O45 K3 O10W 64.0(10) . 2_765
O15W K3 O10W 74.0(14) . 2_765
O4T K3 O10W 88.2(10) . 2_765
O516 K3 O10W 148.3(10) 2_855 2_765
O15T K3 O10W 145.1(10) 2_855 2_765
O17W K3 O3W 83.7(15) . .
O45 K3 O3W 76.2(8) . .
O15W K3 O3W 99.3(12) . .
O4T K3 O3W 124.8(8) . .
O516 K3 O3W 115.1(8) 2_855 .
O15T K3 O3W 71.3(8) 2_855 .
O10W K3 O3W 96.4(10) 2_765 .
O17W K3 O16T 89.7(15) . 2_855
O45 K3 O16T 118.8(7) . 2_855
O15W K3 O16T 70.8(12) . 2_855
O4T K3 O16T 67.9(7) . 2_855
O516 K3 O16T 56.8(7) 2_855 2_855
O15T K3 O16T 108.3(7) 2_855 2_855
O10W K3 O16T 91.8(10) 2_765 2_855
O3W K3 O16T 165.0(8) . 2_855
O17W K3 W4 135.6(14) . .
O45 K3 W4 31.4(5) . .
O15W K3 W4 144.2(11) . .
O4T K3 W4 25.5(5) . .
O516 K3 W4 98.4(5) 2_855 .
O15T K3 W4 75.3(5) 2_855 .
O10W K3 W4 76.1(9) 2_765 .
O3W K3 W4 103.3(6) . .
O16T K3 W4 90.9(5) 2_855 .
O17W K3 W16 103.8(15) . 2_855
O45 K3 W16 128.1(6) . 2_855
O15W K3 W16 81.3(11) . 2_855
O4T K3 W16 71.3(5) . 2_855
O516 K3 W16 29.2(5) 2_855 2_855
O15T K3 W16 83.7(5) 2_855 2_855
O10W K3 W16 119.4(9) 2_765 2_855
O3W K3 W16 142.4(6) . 2_855
O16T K3 W16 27.6(4) 2_855 2_855
W4 K3 W16 96.72(19) . 2_855
O17W K3 W15 136.8(14) . 2_855
O45 K3 W15 102.5(5) . 2_855
O15W K3 W15 120.6(11) . 2_855
O4T K3 W15 76.1(5) . 2_855
O516 K3 W15 32.0(5) 2_855 2_855
O15T K3 W15 24.9(5) 2_855 2_855
O10W K3 W15 163.6(9) 2_765 2_855
O3W K3 W15 88.8(6) . 2_855
O16T K3 W15 86.8(5) 2_855 2_855
W4 K3 W15 87.55(18) . 2_855
W16 K3 W15 60.26(13) 2_855 2_855
O6W K4 O1W 77.0(9) . .
O6W K4 O1T 122.9(9) . 2_765
O1W K4 O1T 119.1(8) . 2_765
O6W K4 O4W 152.5(10) . .
O1W K4 O4W 79.5(9) . .
O1T K4 O4W 81.3(9) 2_765 .
O6W K4 O5T 91.4(9) . .
O1W K4 O5T 76.0(7) . .
O1T K4 O5T 143.9(8) 2_765 .
O4W K4 O5T 69.0(9) . .
O6W K4 O2T 68.5(9) . .
O1W K4 O2T 144.9(8) . .
O1T K4 O2T 76.6(7) 2_765 .
O4W K4 O2T 135.6(9) . .
O5T K4 O2T 110.7(8) . .
O6W K4 O25 84.9(8) . .
O1W K4 O25 128.3(7) . .
O1T K4 O25 111.5(7) 2_765 .
O4W K4 O25 98.7(8) . .
O5T K4 O25 56.2(7) . .
O2T K4 O25 56.4(7) . .
O6W K4 O9T 68.3(8) . 1_455
O1W K4 O9T 78.8(7) . 1_455
O1T K4 O9T 63.3(7) 2_765 1_455
O4W K4 O9T 120.6(8) . 1_455
O5T K4 O9T 150.7(8) . 1_455
O2T K4 O9T 82.3(7) . 1_455
O25 K4 O9T 137.2(7) . 1_455
O6W K4 W5 86.0(7) . .
O1W K4 W5 99.4(6) . .
O1T K4 W5 134.9(6) 2_765 .
O4W K4 W5 83.9(7) . .
O5T K4 W5 25.8(5) . .
O2T K4 W5 85.2(5) . .
O25 K4 W5 30.5(5) . .
O9T K4 W5 154.1(5) 1_455 .
O6W K4 W2 71.6(7) . .
O1W K4 W2 142.5(6) . .
O1T K4 W2 95.3(5) 2_765 .
O4W K4 W2 123.0(7) . .
O5T K4 W2 84.7(5) . .
O2T K4 W2 26.2(5) . .
O25 K4 W2 30.4(4) . .
O9T K4 W2 107.1(5) 1_455 .
W5 K4 W2 59.02(13) . .
O6W K4 K1 80.4(7) . 2_765
O1W K4 K1 125.1(6) . 2_765
O1T K4 K1 44.3(5) 2_765 2_765
O4W K4 K1 125.4(7) . 2_765
O5T K4 K1 153.9(6) . 2_765
O2T K4 K1 43.3(5) . 2_765
O25 K4 K1 98.2(5) . 2_765
O9T K4 K1 46.3(5) 1_455 2_765
W5 K4 K1 128.2(3) . 2_765
W2 K4 K1 69.26(19) . 2_765
O6W K4 K5 96.1(7) . 2_755
O1W K4 K5 38.4(5) . 2_755
O1T K4 K5 131.8(6) 2_765 2_755
O4W K4 K5 56.5(7) . 2_755
O5T K4 K5 41.9(5) . 2_755
O2T K4 K5 150.0(6) . 2_755
O25 K4 K5 98.1(5) . 2_755
O9T K4 K5 116.9(5) 1_455 2_755
W5 K4 K5 67.65(17) . 2_755
W2 K4 K5 125.7(2) . 2_755
K1 K4 K5 163.0(3) 2_765 2_755
O5B1 K5 O15T 102.8(8) . 2_855
O5B1 K5 O1W 132.8(7) . 2_755
O15T K5 O1W 75.0(8) 2_855 2_755
O5B1 K5 O3W 79.0(7) . 2_755
O15T K5 O3W 167.4(9) 2_855 2_755
O1W K5 O3W 113.2(8) 2_755 2_755
O5B1 K5 O3W 92.9(8) . .
O15T K5 O3W 73.8(8) 2_855 .
O1W K5 O3W 129.2(8) 2_755 .
O3W K5 O3W 93.7(8) 2_755 .
O5B1 K5 O5T 140.1(7) . 2_755
O15T K5 O5T 113.9(8) 2_855 2_755
O1W K5 O5T 74.1(7) 2_755 2_755
O3W K5 O5T 61.8(7) 2_755 2_755
O3W K5 O5T 83.3(8) . 2_755
O5B1 K5 O0B1 58.0(7) . .
O15T K5 O0B1 92.5(7) 2_855 .
O1W K5 O0B1 74.8(7) 2_755 .
O3W K5 O0B1 98.9(8) 2_755 .
O3W K5 O0B1 144.8(8) . .
O5T K5 O0B1 131.5(7) 2_755 .
O5B1 K5 Sb1 28.8(5) . .
O15T K5 Sb1 98.9(6) 2_855 .
O1W K5 Sb1 104.1(6) 2_755 .
O3W K5 Sb1 88.6(6) 2_755 .
O3W K5 Sb1 119.5(6) . .
O5T K5 Sb1 144.8(6) 2_755 .
O0B1 K5 Sb1 29.3(5) . .
O5B1 K5 K5 84.1(5) . 2_755
O15T K5 K5 120.5(7) 2_855 2_755
O1W K5 K5 138.6(6) 2_755 2_755
O3W K5 K5 46.9(6) 2_755 2_755
O3W K5 K5 46.8(6) . 2_755
O5T K5 K5 64.5(5) 2_755 2_755
O0B1 K5 K5 135.3(6) . 2_755
Sb1 K5 K5 110.1(3) . 2_755
O5B1 K5 W5 24.4(5) . .
O15T K5 W5 94.1(6) 2_855 .
O1W K5 W5 152.5(6) 2_755 .
O3W K5 W5 82.5(6) 2_755 .
O3W K5 W5 68.5(6) . .
O5T K5 W5 132.8(5) 2_755 .
O0B1 K5 W5 80.7(5) . .
Sb1 K5 W5 51.91(12) . .
K5 K5 W5 68.7(3) 2_755 .
O5B1 K5 K4 141.4(6) . 2_755
O15T K5 K4 105.6(6) 2_855 2_755
O1W K5 K4 37.7(5) 2_755 2_755
O3W K5 K4 79.0(6) 2_755 2_755
O3W K5 K4 119.8(6) . 2_755
O5T K5 K4 40.6(5) 2_755 2_755
O0B1 K5 K4 94.9(5) . 2_755
Sb1 K5 K4 119.9(3) . 2_755
K5 K5 K4 102.9(3) 2_755 2_755
W5 K5 K4 160.0(3) . 2_755
O5B1 K5 K3 81.6(5) . .
O15T K5 K3 40.2(6) 2_855 .
O1W K5 K3 114.4(6) 2_755 .
O3W K5 K3 129.3(6) 2_755 .
O3W K5 K3 41.2(6) . .
O5T K5 K3 117.0(6) 2_755 .
O0B1 K5 K3 109.4(5) . .
Sb1 K5 K3 96.1(2) . .
K5 K5 K3 84.9(3) 2_755 .
W5 K5 K3 62.61(18) . .
K4 K5 K3 136.3(3) 2_755 .
O618 K6 O2W 114.0(8) 1_565 .
O618 K6 O13 143.2(8) 1_565 .
O2W K6 O13 102.3(8) . .
O618 K6 O38 96.6(8) 1_565 .
O2W K6 O38 135.0(8) . .
O13 K6 O38 58.8(7) . .
O618 K6 O016 55.0(8) 1_565 1_565
O2W K6 O016 74.2(8) . 1_565
O13 K6 O016 135.9(8) . 1_565
O38 K6 O016 148.9(8) . 1_565
O618 K6 O19 142.8(8) 1_565 .
O2W K6 O19 70.8(8) . .
O13 K6 O19 55.5(7) . .
O38 K6 O19 65.1(7) . .
O016 K6 O19 145.0(8) 1_565 .
O618 K6 O89 90.3(7) 1_565 .
O2W K6 O89 93.5(8) . .
O13 K6 O89 93.7(7) . .
O38 K6 O89 52.4(6) . .
O016 K6 O89 130.1(7) 1_565 .
O19 K6 O89 52.6(6) . .
O618 K6 O118 53.8(7) 1_565 1_565
O2W K6 O118 132.1(8) . 1_565
O13 K6 O118 97.0(8) . 1_565
O38 K6 O118 92.3(7) . 1_565
O016 K6 O118 61.7(7) 1_565 1_565
O19 K6 O118 150.4(7) . 1_565
O89 K6 O118 128.6(7) . 1_565
O618 K6 O011 89.9(7) 1_565 1_565
O2W K6 O011 89.9(8) . 1_565
O13 K6 O011 83.8(7) . 1_565
O38 K6 O011 123.7(7) . 1_565
O016 K6 O011 52.7(7) 1_565 1_565
O19 K6 O011 127.3(7) . 1_565
O89 K6 O011 176.1(7) . 1_565
O118 K6 O011 49.1(7) 1_565 1_565
O618 K6 W3 114.0(6) 1_565 .
O2W K6 W3 131.7(6) . .
O13 K6 W3 31.7(5) . .
O38 K6 W3 32.0(5) . .
O016 K6 W3 142.3(6) 1_565 .
O19 K6 W3 68.1(5) . .
O89 K6 W3 80.9(5) . .
O118 K6 W3 82.6(6) 1_565 .
O011 K6 W3 95.4(5) 1_565 .
O618 K6 W18 28.6(5) 1_565 1_565
O2W K6 W18 136.9(6) . 1_565
O13 K6 W18 115.7(6) . 1_565
O38 K6 W18 84.3(5) . 1_565
O016 K6 W18 64.6(5) 1_565 1_565
O19 K6 W18 148.5(5) . 1_565
O89 K6 W18 103.1(5) . 1_565
O118 K6 W18 29.0(5) 1_565 1_565
O011 K6 W18 75.5(5) 1_565 1_565
W3 K6 W18 90.4(2) . 1_565
O618 K6 W16 30.7(5) 1_565 1_565
O2W K6 W16 84.9(6) . 1_565
O13 K6 W16 162.2(6) . 1_565
O38 K6 W16 126.2(6) . 1_565
O016 K6 W16 30.3(5) 1_565 1_565
O19 K6 W16 141.8(5) . 1_565
O89 K6 W16 102.2(5) . 1_565
O118 K6 W16 66.8(5) 1_565 1_565
O011 K6 W16 79.9(5) 1_565 1_565
W3 K6 W16 143.3(3) . 1_565
W18 K6 W16 53.07(13) 1_565 1_565
O6B2 K7 O7W 81.8(9) . .
O6B2 K7 O7T 127.1(8) . 2_756
O7W K7 O7T 79.1(9) . 2_756
O6B2 K7 O14T 95.4(8) . 1_455
O7W K7 O14T 82.2(8) . 1_455
O7T K7 O14T 129.6(8) 2_756 1_455
O6B2 K7 O2B2 57.6(8) . .
O7W K7 O2B2 105.8(9) . .
O7T K7 O2B2 81.2(8) 2_756 .
O14T K7 O2B2 149.2(8) 1_455 .
O6B2 K7 O13W 161.2(10) . 2_746
O7W K7 O13W 91.5(11) . 2_746
O7T K7 O13W 68.0(9) 2_756 2_746
O14T K7 O13W 66.1(10) 1_455 2_746
O2B2 K7 O13W 141.1(10) . 2_746
O6B2 K7 W12 78.6(6) . .
O7W K7 W12 129.8(7) . .
O7T K7 W12 77.1(5) 2_756 .
O14T K7 W12 145.0(6) 1_455 .
O2B2 K7 W12 27.3(5) . .
O13W K7 W12 118.5(9) 2_746 .
O6B2 K7 Sb2 31.2(5) . .
O7W K7 Sb2 90.4(7) . .
O7T K7 Sb2 100.2(6) 2_756 .
O14T K7 Sb2 126.4(6) 1_455 .
O2B2 K7 Sb2 27.3(5) . .
O13W K7 Sb2 167.4(9) 2_746 .
W12 K7 Sb2 52.17(13) . .
O6B2 K7 W6 24.2(5) . .
O7W K7 W6 64.8(7) . .
O7T K7 W6 132.6(6) 2_756 .
O14T K7 W6 76.4(5) 1_455 .
O2B2 K7 W6 80.4(6) . .
O13W K7 W6 138.2(9) 2_746 .
W12 K7 W6 102.8(2) . .
Sb2 K7 W6 53.12(13) . .
O6B2 K7 K12 153.2(7) . 2_746
O7W K7 K12 114.0(8) . 2_746
O7T K7 K12 43.7(6) 2_756 2_746
O14T K7 K12 107.8(6) 1_455 2_746
O2B2 K7 K12 96.2(7) . 2_746
O13W K7 K12 45.0(9) 2_746 2_746
W12 K7 K12 74.7(3) . 2_746
Sb2 K7 K12 123.4(4) . 2_746
W6 K7 K12 175.6(4) . 2_746
O6B2 K7 K13 59.1(7) . .
O7W K7 K13 117.9(8) . .
O7T K7 K13 163.0(8) 2_756 .
O14T K7 K13 58.6(7) 1_455 .
O2B2 K7 K13 92.4(7) . .
O13W K7 K13 110.2(9) 2_746 .
W12 K7 K13 90.0(5) . .
Sb2 K7 K13 79.7(4) . .
W6 K7 K13 60.6(5) . .
K12 K7 K13 122.5(6) 2_746 .
O6B2 K7 K9 84.0(6) . .
O7W K7 K9 40.1(7) . .
O7T K7 K9 109.5(6) 2_756 .
O14T K7 K9 42.4(5) 1_455 .
O2B2 K7 K9 134.8(6) . .
O13W K7 K9 79.6(8) 2_746 .
W12 K7 K9 161.6(3) . .
Sb2 K7 K9 109.4(3) . .
W6 K7 K9 59.8(2) . .
K12 K7 K9 122.2(4) 2_746 .
K13 K7 K9 86.2(5) . .
O8T K8 O317 135.7(10) . 2_856
O8T K8 O11W 126.9(11) . .
O317 K8 O11W 68.4(11) 2_856 .
O8T K8 O18T 72.3(9) . 1_565
O317 K8 O18T 138.1(9) 2_856 1_565
O11W K8 O18T 125.5(12) . 1_565
O8T K8 O17T 134.1(9) . 2_856
O317 K8 O17T 60.8(8) 2_856 2_856
O11W K8 O17T 98.7(11) . 2_856
O18T K8 O17T 77.4(8) 1_565 2_856
O8T K8 O718 118.7(9) . 1_565
O317 K8 O718 105.6(9) 2_856 1_565
O11W K8 O718 67.5(11) . 1_565
O18T K8 O718 59.9(8) 1_565 1_565
O17T K8 O718 70.7(8) 2_856 1_565
O8T K8 O13W 71.2(11) . 1_565
O317 K8 O13W 84.6(11) 2_856 1_565
O11W K8 O13W 152.9(13) . 1_565
O18T K8 O13W 76.6(11) 1_565 1_565
O17T K8 O13W 68.7(10) 2_856 1_565
O718 K8 O13W 125.3(11) 1_565 1_565
O8T K8 O13T 80.1(9) . 2_856
O317 K8 O13T 58.2(8) 2_856 2_856
O11W K8 O13T 85.6(11) . 2_856
O18T K8 O13T 147.0(9) 1_565 2_856
O17T K8 O13T 111.6(8) 2_856 2_856
O718 K8 O13T 152.9(9) 1_565 2_856
O13W K8 O13T 77.6(11) 1_565 2_856
O8T K8 W17 148.2(8) . 2_856
O317 K8 W17 31.5(6) 2_856 2_856
O11W K8 W17 80.3(9) . 2_856
O18T K8 W17 107.1(7) 1_565 2_856
O17T K8 W17 29.6(5) 2_856 2_856
O718 K8 W17 84.7(6) 1_565 2_856
O13W K8 W17 77.7(9) 1_565 2_856
O13T K8 W17 87.1(6) 2_856 2_856
O8T K8 W18 86.8(6) . 1_565
O317 K8 W18 135.9(7) 2_856 1_565
O11W K8 W18 97.8(10) . 1_565
O18T K8 W18 27.8(6) 1_565 1_565
O17T K8 W18 81.8(6) 2_856 1_565
O718 K8 W18 35.0(5) 1_565 1_565
O13W K8 W18 103.7(9) 1_565 1_565
O13T K8 W18 165.7(7) 2_856 1_565
W17 K8 W18 107.2(3) 2_856 1_565
O8T K8 W13 106.5(7) . 2_856
O317 K8 W13 32.1(6) 2_856 2_856
O11W K8 W13 72.5(9) . 2_856
O18T K8 W13 159.2(8) 1_565 2_856
O17T K8 W13 90.3(6) 2_856 2_856
O718 K8 W13 131.8(6) 1_565 2_856
O13W K8 W13 83.4(9) 1_565 2_856
O13T K8 W13 26.6(6) 2_856 2_856
W17 K8 W13 62.63(17) 2_856 2_856
W18 K8 W13 166.5(4) 1_565 2_856
O8T K8 K12 67.0(7) . 1_565
O317 K8 K12 115.4(8) 2_856 1_565
O11W K8 K12 158.0(10) . 1_565
O18T K8 K12 36.6(7) 1_565 1_565
O17T K8 K12 68.1(6) 2_856 1_565
O718 K8 K12 91.1(7) 1_565 1_565
O13W K8 K12 40.0(9) 1_565 1_565
O13T K8 K12 115.2(7) 2_856 1_565
W17 K8 K12 93.2(4) 2_856 1_565
W18 K8 K12 63.9(4) 1_565 1_565
W13 K8 K12 123.1(5) 2_856 1_565
O6T K9 O13T 144.4(9) . 2_756
O6T K9 O9W 119.1(11) . .
O13T K9 O9W 73.5(10) 2_756 .
O6T K9 O7W 71.4(9) . .
O13T K9 O7W 88.8(9) 2_756 .
O9W K9 O7W 63.3(10) . .
O6T K9 O8W 76.6(9) . .
O13T K9 O8W 69.0(9) 2_756 .
O9W K9 O8W 120.6(11) . .
O7W K9 O8W 71.5(10) . .
O6T K9 O4B3 76.1(8) . 1_455
O13T K9 O4B3 136.3(9) 2_756 1_455
O9W K9 O4B3 103.9(10) . 1_455
O7W K9 O4B3 130.0(9) . 1_455
O8W K9 O4B3 135.0(9) . 1_455
O6T K9 O14T 61.2(8) . 1_455
O13T K9 O14T 143.9(9) 2_756 1_455
O9W K9 O14T 70.5(10) . 1_455
O7W K9 O14T 77.1(8) . 1_455
O8W K9 O14T 133.6(9) . 1_455
O4B3 K9 O14T 54.0(7) 1_455 1_455
O6T K9 W14 75.3(6) . 1_455
O13T K9 W14 139.6(7) 2_756 1_455
O9W K9 W14 78.2(8) . 1_455
O7W K9 W14 103.6(7) . 1_455
O8W K9 W14 151.5(8) . 1_455
O4B3 K9 W14 30.3(5) 1_455 1_455
O14T K9 W14 27.1(5) 1_455 1_455
O6T K9 K7 55.6(6) . .
O13T K9 K7 122.2(8) 2_756 .
O9W K9 K7 63.5(8) . .
O7W K9 K7 38.3(6) . .
O8W K9 K7 101.4(8) . .
O4B3 K9 K7 91.9(6) 1_455 .
O14T K9 K7 39.1(5) 1_455 .
W14 K9 K7 66.1(2) 1_455 .
O12W K10 O8W 80.4(12) 1_545 1_645
O12W K10 O16T 66.4(10) 1_545 .
O8W K10 O16T 145.2(10) 1_645 .
O12W K10 O15W 116.6(13) 1_545 2_855
O8W K10 O15W 140.7(13) 1_645 2_855
O16T K10 O15W 68.3(11) . 2_855
O12W K10 O617 106.4(10) 1_545 .
O8W K10 O617 132.6(10) 1_645 .
O16T K10 O617 54.5(7) . .
O15W K10 O617 79.0(11) 2_855 .
O12W K10 O11W 113.1(12) 1_545 1_545
O8W K10 O11W 69.7(11) 1_645 1_545
O16T K10 O11W 113.5(10) . 1_545
O15W K10 O11W 124.5(13) 2_855 1_545
O617 K10 O11W 64.6(9) . 1_545
O12W K10 O23 96.2(10) 1_545 1_645
O8W K10 O23 93.0(9) 1_645 1_645
O16T K10 O23 100.2(8) . 1_645
O15W K10 O23 52.2(11) 2_855 1_645
O617 K10 O23 131.2(8) . 1_645
O11W K10 O23 141.7(10) 1_545 1_645
O12W K10 W16 81.8(9) 1_545 .
O8W K10 W16 142.7(9) 1_645 .
O16T K10 W16 26.5(5) . .
O15W K10 W16 76.5(10) 2_855 .
O617 K10 W16 28.9(4) . .
O11W K10 W16 87.9(9) 1_545 .
O23 K10 W16 121.4(6) 1_645 .
O12W K10 K1 42.1(9) 1_545 2_855
O8W K10 K1 119.1(8) 1_645 2_855
O16T K10 K1 35.6(5) . 2_855
O15W K10 K1 75.8(10) 2_855 2_855
O617 K10 K1 89.9(5) . 2_855
O11W K10 K1 139.5(9) 1_545 2_855
O23 K10 K1 78.7(5) 1_645 2_855
W16 K10 K1 61.2(2) . 2_855
O12W K10 K8 78.1(9) 1_545 1_545
O8W K10 K8 68.2(8) 1_645 1_545
O16T K10 K8 94.2(6) . 1_545
O15W K10 K8 146.5(11) 2_855 1_545
O617 K10 K8 67.6(5) . 1_545
O11W K10 K8 35.6(8) 1_545 1_545
O23 K10 K8 161.0(6) 1_645 1_545
W16 K10 K8 76.2(3) . 1_545
K1 K10 K8 107.0(4) 2_855 1_545
O12W K10 K11 168.0(10) 1_545 1_645
O8W K10 K11 103.1(9) 1_645 1_645
O16T K10 K11 111.5(7) . 1_645
O15W K10 K11 53.7(10) 2_855 1_645
O617 K10 K11 79.9(6) . 1_645
O11W K10 K11 78.7(9) 1_545 1_645
O23 K10 K11 72.3(6) 1_645 1_645
W16 K10 K11 101.0(5) . 1_645
K1 K10 K11 129.5(5) 2_855 1_645
K8 K10 K11 113.9(5) 1_545 1_645
O12W K10 K3 94.0(9) 1_545 2_855
O8W K10 K3 164.0(9) 1_645 2_855
O16T K10 K3 37.1(5) . 2_855
O15W K10 K3 31.2(10) 2_855 2_855
O617 K10 K3 63.3(5) . 2_855
O11W K10 K3 126.0(9) 1_545 2_855
O23 K10 K3 72.7(5) 1_645 2_855
W16 K10 K3 49.32(18) . 2_855
K1 K10 K3 52.3(2) 2_855 2_855
K8 K10 K3 125.5(4) 1_545 2_855
K11 K10 K3 79.6(5) 1_645 2_855
O5W K11 O3T 125.2(12) 1_465 .
O5W K11 O11T 141.8(16) 1_465 1_565
O3T K11 O11T 61.9(9) . 1_565
O5W K11 K12 89.6(11) 1_465 1_565
O3T K11 K12 64.1(9) . 1_565
O11T K11 K12 120.9(10) 1_565 1_565
O5W K11 O112 136.7(12) 1_465 1_565
O3T K11 O112 97.8(9) . 1_565
O11T K11 O112 51.8(8) 1_565 1_565
K12 K11 O112 117.1(10) 1_565 1_565
O5W K11 O12T 93.4(12) 1_465 1_565
O3T K11 O12T 136.1(11) . 1_565
O11T K11 O12T 101.9(9) 1_565 1_565
K12 K11 O12T 100.5(12) 1_565 1_565
O112 K11 O12T 50.7(7) 1_565 1_565
O5W K11 W11 156.3(12) 1_465 1_565
O3T K11 W11 71.6(7) . 1_565
O11T K11 W11 25.4(5) 1_565 1_565
K12 K11 W11 113.9(7) 1_565 1_565
O112 K11 W11 29.2(5) 1_565 1_565
O12T K11 W11 79.7(6) 1_565 1_565
O5W K11 W12 117.6(11) 1_465 1_565
O3T K11 W12 114.8(8) . 1_565
O11T K11 W12 80.0(7) 1_565 1_565
K12 K11 W12 102.9(9) 1_565 1_565
O112 K11 W12 28.3(5) 1_565 1_565
O12T K11 W12 24.5(5) 1_565 1_565
W11 K11 W12 56.1(3) 1_565 1_565
O5W K11 K12 47.5(9) 1_465 2_756
O3T K11 K12 164.8(13) . 2_756
O11T K11 K12 132.9(9) 1_565 2_756
K12 K11 K12 101.1(10) 1_565 2_756
O112 K11 K12 92.0(8) 1_565 2_756
O12T K11 K12 46.2(6) 1_565 2_756
W11 K11 K12 120.2(6) 1_565 2_756
W12 K11 K12 70.2(5) 1_565 2_756
O5W K11 K10 66.1(9) 1_465 1_465
O3T K11 K10 66.9(8) . 1_465
O11T K11 K10 89.6(10) 1_565 1_465
K12 K11 K10 90.2(6) 1_565 1_465
O112 K11 K10 139.8(11) 1_565 1_465
O12T K11 K10 157.0(8) 1_565 1_465
W11 K11 K10 114.6(8) 1_565 1_465
W12 K11 K10 166.2(9) 1_565 1_465
K12 K11 K10 112.0(5) 2_756 1_465
O5W K11 K11 52.6(9) 1_465 2_766
O3T K11 K11 124.9(13) . 2_766
O11T K11 K11 160.8(13) 1_565 2_766
K12 K11 K11 61.0(9) 1_565 2_766
O112 K11 K11 109.3(11) 1_565 2_766
O12T K11 K11 60.2(8) 1_565 2_766
W11 K11 K11 135.6(11) 1_565 2_766
W12 K11 K11 81.0(8) 1_565 2_766
K12 K11 K11 40.1(5) 2_756 2_766
K10 K11 K11 109.6(7) 1_465 2_766
O5W K11 K7 85.3(9) 1_465 1_565
O3T K11 K7 143.1(10) . 1_565
O11T K11 K7 81.3(8) 1_565 1_565
K12 K11 K7 144.9(11) 1_565 1_565
O112 K11 K7 52.9(5) 1_565 1_565
O12T K11 K7 45.4(5) 1_565 1_565
W11 K11 K7 73.6(4) 1_565 1_565
W12 K11 K7 51.0(3) 1_565 1_565
K12 K11 K7 51.6(4) 2_756 1_565
K10 K11 K7 118.8(7) 1_465 1_565
K11 K11 K7 89.1(7) 2_766 1_565
O18T K12 O7T 133.7(11) . 1_545
O18T K12 O13W 76.4(12) . .
O7T K12 O13W 72.7(12) 1_545 .
O18T K12 O12T 158.2(11) . 2_746
O7T K12 O12T 65.7(8) 1_545 2_746
O13W K12 O12T 106.3(13) . 2_746
O18T K12 O3T 74.1(9) . 1_545
O7T K12 O3T 104.8(10) 1_545 1_545
O13W K12 O3T 134.2(13) . 1_545
O12T K12 O3T 114.1(9) 2_746 1_545
O18T K12 O37 103.6(11) . 1_545
O7T K12 O37 54.5(8) 1_545 1_545
O13W K12 O37 105.3(12) . 1_545
O12T K12 O37 96.5(8) 2_746 1_545
O3T K12 O37 50.8(7) 1_545 1_545
O18T K12 K11 84.9(9) . 1_545
O7T K12 K11 130.9(10) 1_545 1_545
O13W K12 K11 156.4(12) . 1_545
O12T K12 K11 85.9(8) 2_746 1_545
O3T K12 K11 50.3(8) 1_545 1_545
O37 K12 K11 93.1(10) 1_545 1_545
O18T K12 O5W 70.7(9) . 2_846
O7T K12 O5W 138.1(12) 1_545 2_846
O13W K12 O5W 85.6(12) . 2_846
O12T K12 O5W 87.8(10) 2_746 2_846
O3T K12 O5W 115.8(10) 1_545 2_846
O37 K12 O5W 166.6(12) 1_545 2_846
K11 K12 O5W 74.5(10) 1_545 2_846
O18T K12 W7 114.9(9) . 1_545
O7T K12 W7 26.1(5) 1_545 1_545
O13W K12 W7 79.5(10) . 1_545
O12T K12 W7 86.6(6) 2_746 1_545
O3T K12 W7 82.2(7) 1_545 1_545
O37 K12 W7 31.6(5) 1_545 1_545
K11 K12 W7 122.2(9) 1_545 1_545
O5W K12 W7 161.9(10) 2_846 1_545
O18T K12 W3 80.2(8) . 1_545
O7T K12 W3 82.9(7) 1_545 1_545
O13W K12 W3 115.4(11) . 1_545
O12T K12 W3 116.2(7) 2_746 1_545
O3T K12 W3 25.3(5) 1_545 1_545
O37 K12 W3 28.7(5) 1_545 1_545
K11 K12 W3 74.7(8) 1_545 1_545
O5W K12 W3 139.0(9) 2_846 1_545
W7 K12 W3 58.2(4) 1_545 1_545
O18T K12 K7 127.3(9) . 2_746
O7T K12 K7 43.8(6) 1_545 2_746
O13W K12 K7 51.5(10) . 2_746
O12T K12 K7 56.1(6) 2_746 2_746
O3T K12 K7 148.4(8) 1_545 2_746
O37 K12 K7 98.2(7) 1_545 2_746
K11 K12 K7 141.3(8) 1_545 2_746
O5W K12 K7 94.7(9) 2_846 2_746
W7 K12 K7 67.9(4) 1_545 2_746
W3 K12 K7 126.1(6) 1_545 2_746
O18T K12 K11 108.5(9) . 2_756
O7T K12 K11 106.9(9) 1_545 2_756
O13W K12 K11 93.2(12) . 2_756
O12T K12 K11 50.2(7) 2_746 2_756
O3T K12 K11 129.0(9) 1_545 2_756
O37 K12 K11 145.9(8) 1_545 2_756
K11 K12 K11 78.9(10) 1_545 2_756
O5W K12 K11 37.7(7) 2_846 2_756
W7 K12 K11 132.5(6) 1_545 2_756
W3 K12 K11 151.3(8) 1_545 2_756
K7 K12 K11 71.1(6) 2_746 2_756
O14W K13 O1B1 131.6(15) . .
O14W K13 O16W 118.3(18) . .
O1B1 K13 O16W 109.1(17) . .
O14W K13 O3W 100.2(14) . 2_755
O1B1 K13 O3W 82.7(12) . 2_755
O16W K13 O3W 96.8(17) . 2_755
O14W K13 O415 54.0(11) . 1_455
O1B1 K13 O415 173.5(15) . 1_455
O16W K13 O415 64.8(14) . 1_455
O3W K13 O415 100.0(12) 2_755 1_455
O14W K13 O11T 176.2(15) . .
O1B1 K13 O11T 52.1(9) . .
O16W K13 O11T 58.3(14) . .
O3W K13 O11T 79.1(11) 2_755 .
O415 K13 O11T 122.4(12) 1_455 .
O14W K13 O56 56.1(11) . .
O1B1 K13 O56 76.3(10) . .
O16W K13 O56 158.6(19) . .
O3W K13 O56 104.5(12) 2_755 .
O415 K13 O56 108.5(12) 1_455 .
O11T K13 O56 127.7(11) . .
O14W K13 W11 157.1(14) . .
O1B1 K13 W11 26.6(6) . .
O16W K13 W11 82.5(14) . .
O3W K13 W11 85.7(10) 2_755 .
O415 K13 W11 147.2(11) 1_455 .
O11T K13 W11 26.7(5) . .
O56 K13 W11 101.0(8) . .
O14W K13 K3 104.4(12) . 2_755
O1B1 K13 K3 110.4(12) . 2_755
O16W K13 K3 54.9(13) . 2_755
O3W K13 K3 45.0(8) 2_755 2_755
O415 K13 K3 68.5(8) 1_455 2_755
O11T K13 K3 72.5(8) . 2_755
O56 K13 K3 144.0(11) . 2_755
W11 K13 K3 95.5(8) . 2_755
O14W K13 K7 92.8(13) . .
O1B1 K13 K7 87.9(10) . .
O16W K13 K7 77.6(14) . .
O3W K13 K7 166.9(12) 2_755 .
O415 K13 K7 88.4(10) 1_455 .
O11T K13 K7 87.9(9) . .
O56 K13 K7 82.0(9) . .
W11 K13 K7 81.9(6) . .
K3 K13 K7 132.3(8) 2_755 .
O14W K13 K5 60.9(10) . 2_755
O1B1 K13 K5 109.3(11) . 2_755
O16W K13 K5 113.2(16) . 2_755
O3W K13 K5 39.4(7) 2_755 2_755
O415 K13 K5 76.1(8) 1_455 2_755
O11T K13 K5 118.3(11) . 2_755
O56 K13 K5 83.0(8) . 2_755
W11 K13 K5 122.3(9) . 2_755
K3 K13 K5 61.3(5) 2_755 2_755
K7 K13 K5 153.7(9) . 2_755
O14W K13 K5 98.3(12) . .
O1B1 K13 K5 59.5(8) . .
O16W K13 K5 124.4(17) . .
O3W K13 K5 32.7(7) 2_755 .
O415 K13 K5 125.4(11) 1_455 .
O11T K13 K5 83.2(8) . .
O56 K13 K5 76.6(7) . .
W11 K13 K5 74.7(6) . .
K3 K13 K5 77.4(7) 2_755 .
K7 K13 K5 144.2(7) . .
K5 K13 K5 50.0(4) 2_755 .
K4 O1W K5 103.9(8) . 2_755
K6 O2W K1 99.9(9) . 2_865
K13 O3W K5 114.7(11) 2_755 2_755
K13 O3W K5 101.5(11) 2_755 .
K5 O3W K5 86.3(8) 2_755 .
K13 O3W K3 90.9(10) 2_755 .
K5 O3W K3 152.7(11) 2_755 .
K5 O3W K3 98.1(9) . .
K11 O5W K12 94.8(12) 1_645 2_846
K7 O7W K9 101.6(10) . .
K10 O8W K9 132.5(13) 1_465 .
K8 O11W K10 101.4(13) . 1_565
K10 O12W K1 99.3(13) 1_565 2_865
K12 O13W K8 98.7(14) . 1_545
K12 O13W K7 83.5(12) . 2_746
K8 O13W K7 170.0(16) 1_545 2_746
O17W O15W K3 70(4) . .
O17W O15W K10 147(5) . 2_855
K3 O15W K10 113.1(17) . 2_855
O15W O17W K3 87(5) . .

loop_
_geom_bond_atom_site_label_1
_geom_bond_atom_site_label_2
_geom_bond_distance
_geom_bond_site_symmetry_2
Sb1 O0B1 1.93(2) .
Sb1 O5B1 1.99(2) .
Sb1 O1B1 2.16(2) .
Sb1 O4B1 2.50(2) .
Sb1 K5 3.898(10) .
Sb2 O2B2 1.93(3) .
Sb2 O7B2 1.99(2) .
Sb2 O6B2 2.14(2) .
Sb2 O3B2 2.43(3) .
Sb2 K7 3.951(10) .
Sb3 O9B3 1.95(3) .
Sb3 O4B3 2.00(2) .
Sb3 O8B3 2.09(2) .
Sb3 O5B3 2.41(2) .
W1 O1T 1.68(2) .
W1 O14 1.83(2) .
W1 O12 1.94(2) .
W1 O19 1.95(2) .
W1 O13 1.99(2) .
W1 O1S1 2.32(2) .
W2 O2T 1.75(3) .
W2 O26 1.84(2) .
W2 O23 1.91(2) .
W2 O12 1.94(2) .
W2 O25 1.97(2) .
W2 O1S1 2.28(2) .
W3 O3T 1.70(2) .
W3 O37 1.88(3) .
W3 O13 1.89(2) .
W3 O38 1.90(2) .
W3 O23 1.99(2) .
W3 O1S1 2.31(2) .
W4 O4T 1.68(2) .
W4 O4B1 1.78(2) .
W4 O49 1.96(2) .
W4 O45 1.97(2) .
W4 O14 2.14(2) .
W4 O2S1 2.25(2) .
W5 O5T 1.72(2) .
W5 O45 1.91(2) .
W5 O5B1 1.92(2) .
W5 O56 1.92(2) .
W5 O25 1.93(2) .
W5 O2S1 2.31(2) .
W6 O6T 1.73(3) .
W6 O6B2 1.87(3) .
W6 O56 1.88(2) .
W6 O67 1.96(2) .
W6 O26 2.01(2) .
W6 O3S1 2.24(3) .
W7 O7T 1.71(2) .
W7 O7B2 1.88(3) .
W7 O78 1.89(2) .
W7 O67 1.93(2) .
W7 O37 1.94(3) .
W7 O3S1 2.35(3) .
W8 O8T 1.72(3) .
W8 O8B3 1.86(2) .
W8 O78 1.94(2) .
W8 O89 1.95(2) .
W8 O38 2.01(2) .
W8 O4S1 2.29(2) .
W9 O9T 1.76(3) .
W9 O49 1.86(2) .
W9 O19 1.91(2) .
W9 O9B3 1.92(3) .
W9 O89 1.93(2) .
W9 O4S1 2.33(2) .
W10 O10T 1.72(2) .
W10 O016 1.86(3) .
W10 O011 1.92(3) .
W10 O015 1.95(2) .
W10 O0B1 1.97(2) .
W10 O1S2 2.33(2) .
W11 O11T 1.72(3) .
W11 O1B1 1.83(2) .
W11 O112 1.87(2) .
W11 O011 1.97(2) .
W11 O118 2.04(3) .
W11 O1S2 2.29(2) .
W12 O12T 1.72(3) .
W12 O2B2 1.92(3) .
W12 O112 1.95(2) .
W12 O218 1.96(2) .
W12 O213 1.99(3) .
W12 O2S2 2.34(2) .
W13 O13T 1.73(3) .
W13 O3B2 1.77(3) .
W13 O314 1.88(3) .
W13 O213 1.97(3) .
W13 O317 2.09(3) .
W13 O2S2 2.28(2) .
W14 O14T 1.73(2) .
W14 O417 1.89(3) .
W14 O415 1.90(2) .
W14 O4B3 1.90(2) .
W14 O314 1.92(3) .
W14 O3S2 2.278(19) .
W15 O15T 1.68(2) .
W15 O5B3 1.80(2) .
W15 O015 1.88(2) .
W15 O415 1.94(2) .
W15 O516 2.04(2) .
W15 O3S2 2.253(19) .
W16 O16T 1.77(2) .
W16 O617 1.86(2) .
W16 O516 1.89(2) .
W16 O016 1.97(3) .
W16 O618 2.03(3) .
W16 O4S2 2.32(2) .
W17 O17T 1.75(2) .
W17 O317 1.86(3) .
W17 O718 1.93(3) .
W17 O417 1.96(3) .
W17 O617 2.00(2) .
W17 O4S2 2.30(2) .
W18 O18T 1.71(3) .
W18 O118 1.83(3) .
W18 O218 1.91(2) .
W18 O618 1.91(2) .
W18 O718 2.03(3) .
W18 O4S2 2.33(2) .
Si1 O4S1 1.58(2) .
Si1 O3S1 1.64(3) .
Si1 O2S1 1.65(2) .
Si1 O1S1 1.69(2) .
Si2 O2S2 1.59(2) .
Si2 O1S2 1.59(3) .
Si2 O3S2 1.62(2) .
Si2 O4S2 1.67(2) .
O0B1 K2 3.07(2) .
O0B1 K5 3.10(3) .
O1T K4 2.78(3) 2_765
O1T K1 2.83(3) .
O2T K1 2.78(3) 2_765
O2T K4 2.98(3) .
O3T K11 2.71(3) .
O3T K12 3.17(4) 1_565
O4T K3 2.82(3) .
O4T K1 3.22(3) .
O5T K4 2.85(3) .
O5T K5 2.93(3) 2_755
O6T K9 2.72(3) .
O7T K12 2.81(3) 1_565
O7T K7 2.81(3) 2_756
O8T K8 2.52(3) .
O9T K1 2.98(3) 2_865
O9T K4 3.35(3) 1_655
O1B1 K13 2.79(4) .
O11T K11 2.97(4) 1_545
O11T K13 3.37(4) .
O011 K6 3.18(3) 1_545
O12T K12 3.16(3) 2_746
O12T K11 3.37(4) 1_545
O13 K6 2.82(3) .
O13T K9 2.85(3) 2_756
O13T K8 3.07(3) 2_856
O14 K1 3.01(2) .
O14T K7 2.82(3) 1_655
O14T K9 3.01(3) 1_655
O15T K5 2.77(3) 2_855
O15T K3 2.92(3) 2_855
O015 K2 2.82(2) .
O016 K6 2.88(3) 1_545
O16T K1 2.66(2) 2_855
O16T K10 2.97(3) .
O16T K3 3.11(3) 2_855
O17T K8 2.81(3) 2_856
O18T K8 2.70(3) 1_545
O18T K12 2.79(3) .
O19 K6 2.98(2) .
O2B2 K7 2.84(3) .
O23 K10 3.24(3) 1_465
O25 K4 2.99(2) .
O37 K12 3.21(3) 1_565
O38 K6 2.83(3) .
O4B1 K2 2.86(2) .
O4B3 K9 2.98(3) 1_655
O45 K3 2.76(2) .
O5B1 K5 2.75(2) .
O56 K13 3.40(4) .
O6B2 K7 2.74(3) .
O89 K6 3.07(3) .
O112 K11 3.34(3) 1_545
O118 K6 3.17(3) 1_545
O317 K8 2.68(3) 2_856
O415 K13 2.95(4) 1_655
O516 K3 2.89(2) 2_855
O617 K10 3.12(3) .
O618 K6 2.70(3) 1_545
O718 K8 2.88(3) 1_545
K1 O16T 2.66(2) 2_855
K1 O2T 2.78(3) 2_765
K1 O2W 2.82(3) 2_865
K1 O9T 2.98(3) 2_865
K1 O12W 3.01(4) 2_865
K2 O015 2.82(2) 2_855
K2 O4B1 2.86(2) 2_855
K2 O0B1 3.07(2) 2_855
K3 O17W 2.60(6) .
K3 O15W 2.77(5) .
K3 O516 2.89(2) 2_855
K3 O15T 2.92(3) 2_855
K3 O10W 2.93(4) 2_765
K3 O3W 2.95(3) .
K3 O16T 3.11(3) 2_855
K4 O6W 2.71(3) .
K4 O1W 2.74(3) .
K4 O1T 2.78(3) 2_765
K4 O4W 2.83(3) .
K4 O9T 3.35(3) 1_455
K5 O15T 2.77(3) 2_855
K5 O1W 2.78(3) 2_755
K5 O3W 2.91(3) 2_755
K5 O3W 2.92(3) .
K5 O5T 2.93(3) 2_755
K6 O618 2.70(3) 1_565
K6 O2W 2.77(3) .
K6 O016 2.88(3) 1_565
K6 O118 3.17(3) 1_565
K6 O011 3.18(3) 1_565
K6 W18 3.770(10) 1_565
K6 W16 3.813(9) 1_565
K7 O7W 2.79(3) .
K7 O7T 2.81(3) 2_756
K7 O14T 2.82(3) 1_455
K7 O13W 3.20(5) 2_746
K8 O317 2.68(3) 2_856
K8 O11W 2.68(4) .
K8 O18T 2.70(3) 1_565
K8 O17T 2.81(3) 2_856
K8 O718 2.88(3) 1_565
K8 O13W 2.97(5) 1_565
K8 O13T 3.07(3) 2_856
K9 O13T 2.85(3) 2_756
K9 O9W 2.90(4) .
K9 O7W 2.90(3) .
K9 O8W 2.95(4) .
K9 O4B3 2.98(3) 1_455
K9 O14T 3.01(3) 1_455
K10 O12W 2.81(4) 1_545
K10 O8W 2.89(4) 1_645
K10 O15W 3.11(6) 2_855
K10 O11W 3.14(4) 1_545
K10 O23 3.24(3) 1_645
K11 O5W 2.68(4) 1_465
K11 O11T 2.97(4) 1_565
K11 K12 3.21(4) 1_565
K11 O112 3.34(3) 1_565
K11 O12T 3.37(4) 1_565
K12 O7T 2.81(3) 1_545
K12 O13W 2.89(5) .
K12 O12T 3.16(3) 2_746
K12 O3T 3.17(4) 1_545
K12 O37 3.21(3) 1_545
K12 K11 3.21(4) 1_545
K12 O5W 3.23(4) 2_846
K13 O14W 2.68(5) .
K13 O16W 2.79(7) .
K13 O3W 2.90(5) 2_755
K13 O415 2.95(4) 1_455
O1W K5 2.78(3) 2_755
O2W K1 2.82(3) 2_865
O3W K13 2.90(5) 2_755
O3W K5 2.91(3) 2_755
O5W K11 2.68(4) 1_645
O5W K12 3.23(4) 2_846
O8W K10 2.89(4) 1_465
O10W K3 2.93(4) 2_765
O11W K10 3.14(4) 1_565
O12W K10 2.81(4) 1_565
O12W K1 3.01(4) 2_865
O13W K8 2.97(5) 1_545
O13W K7 3.20(5) 2_746
O15W O17W 1.07(7) .
O15W K10 3.11(6) 2_855
